data_7018955
loop_
_publ_author_name
'Mandal, Sukhendu'
'Reber, Arthur C.'
'Qian, Meichun'
'Liu, Ran'
'Saavedra, Hector M.'
'Sen, Saikat'
'Weiss, Paul S.'
'Khanna, Shiv N.'
'Sen, Ayusman'

_publ_section_title
;
 On the stability of an unsupported mercury-mercury bond linking group 15
 Zintl clusters.
;
_journal_issue 18
_journal_name_full 'Dalton transactions (Cambridge, England : 2003)'
_journal_page_first 5454
_journal_page_last 5457
_journal_paper_doi 10.1039/c2dt30083d
_journal_volume 41
_journal_year 2012
_chemical_formula_sum 'C72 H144 As14 Hg2 K4 N8 O24'
_chemical_formula_weight 3112.41
_chemical_name_common mercuryarenide
_chemical_name_systematic
;
?
;
_space_group_IT_number 33
_symmetry_cell_setting orthorhombic
_symmetry_space_group_name_Hall 'P 2c -2n'
_symmetry_space_group_name_H-M 'P n a 21'
_atom_sites_solution_hydrogens geom
_atom_sites_solution_primary direct
_atom_sites_solution_secondary difmap
_audit_creation_method SHELXL-97
_cell_angle_alpha 90.00
_cell_angle_beta 90.00
_cell_angle_gamma 90.00
_cell_formula_units_Z 4
_cell_length_a 14.029(3)
_cell_length_b 21.253(5)
_cell_length_c 43.060(10)
_cell_measurement_temperature 120(2)
_cell_volume 12839(5)
_computing_cell_refinement 'Bruker SMART'
_computing_data_collection 'Bruker SMART'
_computing_data_reduction 'Bruker SAINT'
_computing_molecular_graphics 'Bruker SHELXTL'
_computing_publication_material 'Bruker SHELXTL'
_computing_structure_refinement 'SHELXL-97 (Sheldrick, 1997)'
_computing_structure_solution 'SHELXS-97 (Sheldrick, 1990)'
_diffrn_ambient_temperature 120(2)
_diffrn_measured_fraction_theta_full 1.000
_diffrn_measured_fraction_theta_max 1.000
_diffrn_measurement_device_type 'CCD area detector'
_diffrn_measurement_method 'phi and omega scans'
_diffrn_radiation_monochromator graphite
_diffrn_radiation_source 'fine-focus sealed tube'
_diffrn_radiation_type MoK\a
_diffrn_radiation_wavelength 0.71073
_diffrn_reflns_av_R_equivalents 0.1243
_diffrn_reflns_av_sigmaI/netI 0.1712
_diffrn_reflns_limit_h_max 16
_diffrn_reflns_limit_h_min -16
_diffrn_reflns_limit_k_max 17
_diffrn_reflns_limit_k_min -25
_diffrn_reflns_limit_l_max 48
_diffrn_reflns_limit_l_min -52
_diffrn_reflns_number 68784
_diffrn_reflns_theta_full 25.00
_diffrn_reflns_theta_max 25.50
_diffrn_reflns_theta_min 0.95
_exptl_absorpt_coefficient_mu 6.154
_exptl_absorpt_correction_T_max 0.6388
_exptl_absorpt_correction_T_min 0.3724
_exptl_absorpt_correction_type empirical
_exptl_absorpt_process_details SADABS
_exptl_crystal_colour red
_exptl_crystal_density_diffrn 1.610
_exptl_crystal_density_method 'not measured'
_exptl_crystal_description rodlike
_exptl_crystal_F_000 6088
_exptl_crystal_size_max 0.20
_exptl_crystal_size_mid 0.08
_exptl_crystal_size_min 0.06
_platon_squeeze_details
;
;
_refine_diff_density_max 1.645
_refine_diff_density_min -1.140
_refine_diff_density_rms 0.184
_refine_ls_abs_structure_details 'Flack H D (1983), Acta Cryst. A39, 876-881'
_refine_ls_abs_structure_Flack 0.00(15)
_refine_ls_extinction_method none
_refine_ls_goodness_of_fit_ref 0.887
_refine_ls_hydrogen_treatment none
_refine_ls_matrix_type full
_refine_ls_number_parameters 1118
_refine_ls_number_reflns 23541
_refine_ls_number_restraints 548
_refine_ls_restrained_S_all 0.880
_refine_ls_R_factor_all 0.1198
_refine_ls_R_factor_gt 0.0642
_refine_ls_shift/su_max 0.001
_refine_ls_shift/su_mean 0.000
_refine_ls_structure_factor_coef Fsqd
_refine_ls_weighting_details 'calc w=1/[\s^2^(Fo^2^)+(0.0433P)^2^+0.0000P] where P=(Fo^2^+2Fc^2^)/3'
_refine_ls_weighting_scheme calc
_refine_ls_wR_factor_gt 0.1168
_refine_ls_wR_factor_ref 0.1327
_reflns_number_gt 13265
_reflns_number_total 23541
_reflns_threshold_expression >2sigma(I)
_cod_data_source_file c2dt30083d.txt
_cod_data_source_block compound1
_cod_depositor_comments
;
The following automatic conversions were performed:

'_symmetry_cell_setting' value 'Orthorhombic' changed to
'orthorhombic' according to
/home/saulius/struct/CIF-dictionaries/cif_core.dic dictionary named
'cif_core.dic' version 2.4.1 from 2010-06-29.

Automatic conversion script
Id: cif_fix_values 1715 2011-07-08 13:25:40Z adriana 
;
_cod_database_code 7018955

loop_
_symmetry_equiv_pos_as_xyz
'x, y, z'
'-x, -y, z+1/2'
'-x+1/2, y+1/2, z+1/2'
'x+1/2, -y+1/2, z'

loop_
_atom_site_label
_atom_site_type_symbol
_atom_site_fract_x
_atom_site_fract_y
_atom_site_fract_z
_atom_site_U_iso_or_equiv
_atom_site_adp_type
_atom_site_occupancy
_atom_site_symmetry_multiplicity
_atom_site_calc_flag
_atom_site_refinement_flags
As1 As 0.22786(11) 1.05029(9) 0.31475(4) 0.0244(4) Uani 1 1 d U
As2 As 0.48179(11) 1.04075(9) 0.31613(4) 0.0240(4) Uani 1 1 d U
As3 As 0.25884(10) 0.95439(9) 0.34174(4) 0.0226(4) Uani 1 1 d U
As4 As 0.43583(11) 0.94834(9) 0.34376(4) 0.0245(4) Uani 1 1 d U
As5 As 0.34455(11) 0.98730(10) 0.38890(4) 0.0243(4) Uani 1 1 d U
As6 As 0.35183(12) 1.09802(10) 0.38837(4) 0.0274(5) Uani 1 1 d U
As7 As 0.35953(11) 1.11397(9) 0.33380(4) 0.0263(5) Uani 1 1 d U
As8 As 0.19611(11) 0.96146(9) 0.16505(4) 0.0264(4) Uani 1 1 d U
As9 As 0.44893(11) 0.94900(9) 0.16014(4) 0.0259(4) Uani 1 1 d U
As10 As 0.41559(11) 1.04555(9) 0.13437(4) 0.0245(4) Uani 1 1 d U
As11 As 0.31216(12) 0.88698(9) 0.14407(4) 0.0258(5) Uani 1 1 d U
As12 As 0.23854(10) 1.05415(9) 0.13734(4) 0.0238(4) Uani 1 1 d U
As13 As 0.31743(11) 1.01509(10) 0.08907(4) 0.0235(4) Uani 1 1 d U
As14 As 0.30707(12) 0.90449(9) 0.08944(4) 0.0251(4) Uani 1 1 d U
C1 C 0.6767(11) -0.0751(8) 0.4396(3) 0.032(3) Uani 1 1 d U
H1A H 0.6552 -0.1183 0.4380 0.039 Uiso 1 1 calc R
H1B H 0.6491 -0.0571 0.4582 0.039 Uiso 1 1 calc R
C2 C 0.6428(12) -0.0395(9) 0.4123(4) 0.040(4) Uani 1 1 d U
H2A H 0.6705 -0.0574 0.3937 0.048 Uiso 1 1 calc R
H2B H 0.5741 -0.0437 0.4108 0.048 Uiso 1 1 calc R
C3 C 0.6334(11) 0.0638(9) 0.3888(4) 0.035(4) Uani 1 1 d U
H3A H 0.5661 0.0556 0.3857 0.042 Uiso 1 1 calc R
H3B H 0.6667 0.0515 0.3700 0.042 Uiso 1 1 calc R
C4 C 0.8729(10) 0.2225(9) 0.3922(4) 0.026(3) Uani 1 1 d U
H4A H 0.8972 0.2051 0.3729 0.032 Uiso 1 1 calc R
H4B H 0.8836 0.2675 0.3917 0.032 Uiso 1 1 calc R
C5 C 1.0259(11) 0.1921(7) 0.4099(4) 0.031(3) Uani 1 1 d U
H5A H 1.0635 0.1887 0.4287 0.037 Uiso 1 1 calc R
H5B H 1.0435 0.2311 0.3997 0.037 Uiso 1 1 calc R
C6 C 1.0546(11) 0.0295(8) 0.3808(4) 0.033(4) Uani 1 1 d U
H6A H 1.1211 0.0347 0.3753 0.039 Uiso 1 1 calc R
H6B H 1.0173 0.0313 0.3618 0.039 Uiso 1 1 calc R
C7 C 0.9332(12) -0.1037(8) 0.4142(3) 0.034(4) Uani 1 1 d U
H7A H 0.9683 -0.1084 0.4335 0.040 Uiso 1 1 calc R
H7B H 0.9583 -0.1339 0.3995 0.040 Uiso 1 1 calc R
C8 C 0.8069(13) -0.0930(10) 0.4746(4) 0.041(4) Uani 1 1 d U
H8A H 0.7686 -0.1290 0.4806 0.050 Uiso 1 1 calc R
H8B H 0.8734 -0.1053 0.4756 0.050 Uiso 1 1 calc R
C9 C 0.7897(13) -0.0405(9) 0.4969(4) 0.037(4) Uani 1 1 d U
H9A H 0.7234 -0.0279 0.4954 0.044 Uiso 1 1 calc R
H9B H 0.8004 -0.0559 0.5178 0.044 Uiso 1 1 calc R
C10 C 0.8332(11) 0.0657(10) 0.5139(4) 0.031(4) Uani 1 1 d U
H10A H 0.7692 0.0822 0.5113 0.038 Uiso 1 1 calc R
H10B H 0.8387 0.0500 0.5350 0.038 Uiso 1 1 calc R
C11 C 0.9019(11) 0.1166(8) 0.5093(3) 0.028(3) Uani 1 1 d U
H11A H 0.8968 0.1471 0.5260 0.034 Uiso 1 1 calc R
H11B H 0.9663 0.0999 0.5092 0.034 Uiso 1 1 calc R
C12 C 0.5175(11) 0.3991(10) 0.1888(4) 0.048(5) Uani 1 1 d U
H12A H 0.5551 0.3612 0.1915 0.058 Uiso 1 1 calc R
H12B H 0.5510 0.4259 0.1742 0.058 Uiso 1 1 calc R
C13 C 0.5104(12) 0.4316(8) 0.2185(4) 0.044(4) Uani 1 1 d U
H13A H 0.5734 0.4451 0.2249 0.053 Uiso 1 1 calc R
H13B H 0.4712 0.4688 0.2160 0.053 Uiso 1 1 calc R
C14 C 0.4736(11) 0.4203(8) 0.2717(4) 0.043(4) Uani 1 1 d U
H14A H 0.4372 0.4591 0.2719 0.052 Uiso 1 1 calc R
H14B H 0.5390 0.4300 0.2772 0.052 Uiso 1 1 calc R
C15 C 0.4339(12) 0.3762(9) 0.2937(4) 0.043(5) Uani 1 1 d U
H15A H 0.4434 0.3918 0.3147 0.051 Uiso 1 1 calc R
H15B H 0.4666 0.3361 0.2919 0.051 Uiso 1 1 calc R
C16 C 0.2931(13) 0.3313(10) 0.3120(4) 0.046(5) Uani 1 1 d U
H16A H 0.2992 0.3534 0.3316 0.055 Uiso 1 1 calc R
H16B H 0.3264 0.2915 0.3137 0.055 Uiso 1 1 calc R
C17 C 0.1860(11) 0.3195(9) 0.3046(4) 0.037(4) Uani 1 1 d U
H17A H 0.1578 0.2968 0.3219 0.045 Uiso 1 1 calc R
H17B H 0.1539 0.3599 0.3032 0.045 Uiso 1 1 calc R
C18 C 0.0689(11) 0.2913(9) 0.2678(4) 0.041(4) Uani 1 1 d U
H18A H 0.0291 0.2864 0.2861 0.049 Uiso 1 1 calc R
H18B H 0.0524 0.2582 0.2532 0.049 Uiso 1 1 calc R
C19 C 0.0497(11) 0.3549(8) 0.2531(3) 0.028(3) Uani 1 1 d U
H19A H -0.0184 0.3616 0.2508 0.033 Uiso 1 1 calc R
H19B H 0.0755 0.3883 0.2659 0.033 Uiso 1 1 calc R
C20 C 0.0752(10) 0.4126(7) 0.2060(4) 0.029(4) Uani 1 1 d U
H20A H 0.0933 0.4485 0.2186 0.035 Uiso 1 1 calc R
H20B H 0.0074 0.4153 0.2017 0.035 Uiso 1 1 calc R
C21 C 0.1964(12) 0.1825(9) 0.2517(4) 0.038(4) Uani 1 1 d U
H21A H 0.2057 0.1384 0.2566 0.046 Uiso 1 1 calc R
H21B H 0.1374 0.1863 0.2401 0.046 Uiso 1 1 calc R
C22 C 0.2756(11) 0.4287(10) 0.1553(4) 0.044(5) Uani 1 1 d U
H22A H 0.2509 0.4667 0.1457 0.052 Uiso 1 1 calc R
H22B H 0.2654 0.3940 0.1410 0.052 Uiso 1 1 calc R
C23 C 0.3829(11) 0.4364(10) 0.1617(4) 0.040(4) Uani 1 1 d U
H23A H 0.4153 0.4454 0.1423 0.048 Uiso 1 1 calc R
H23B H 0.3923 0.4720 0.1754 0.048 Uiso 1 1 calc R
C24 C 0.1457(11) 0.5945(10) 0.2886(4) 0.043(5) Uani 1 1 d U
H24A H 0.1095 0.6329 0.2855 0.051 Uiso 1 1 calc R
H24B H 0.1101 0.5681 0.3029 0.051 Uiso 1 1 calc R
C25 C 0.1545(13) 0.5609(10) 0.2580(4) 0.056(6) Uani 1 1 d U
H25A H 0.1948 0.5241 0.2603 0.067 Uiso 1 1 calc R
H25B H 0.0921 0.5472 0.2510 0.067 Uiso 1 1 calc R
C26 C 0.2215(12) 0.6577(9) 0.3264(4) 0.044(4) Uani 1 1 d U
H26A H 0.2741 0.6555 0.3410 0.053 Uiso 1 1 calc R
H26B H 0.1642 0.6462 0.3377 0.053 Uiso 1 1 calc R
C27 C 0.2114(12) 0.7240(8) 0.3164(4) 0.043(4) Uani 1 1 d U
H27A H 0.1565 0.7282 0.3029 0.052 Uiso 1 1 calc R
H27B H 0.2016 0.7506 0.3344 0.052 Uiso 1 1 calc R
C28 C 0.6007(10) 0.7080(8) 0.2114(4) 0.033(4) Uani 1 1 d U
H28A H 0.6190 0.7410 0.2258 0.040 Uiso 1 1 calc R
H28B H 0.6404 0.7120 0.1931 0.040 Uiso 1 1 calc R
C29 C 0.5887(10) 0.5853(8) 0.2708(4) 0.029(4) Uani 1 1 d U
H29A H 0.6568 0.5806 0.2740 0.035 Uiso 1 1 calc R
H29B H 0.5671 0.5508 0.2579 0.035 Uiso 1 1 calc R
C30 C 0.5386(11) 0.5824(9) 0.3018(4) 0.037(4) Uani 1 1 d U
H30A H 0.5601 0.5462 0.3136 0.045 Uiso 1 1 calc R
H30B H 0.5515 0.6201 0.3137 0.045 Uiso 1 1 calc R
C31 C 0.3849(11) 0.5612(9) 0.3240(4) 0.031(4) Uani 1 1 d U
H31A H 0.4087 0.5220 0.3326 0.038 Uiso 1 1 calc R
H31B H 0.3937 0.5940 0.3394 0.038 Uiso 1 1 calc R
C32 C 0.3789(11) 0.6725(9) 0.1650(4) 0.037(4) Uani 1 1 d U
H32A H 0.3455 0.7123 0.1632 0.044 Uiso 1 1 calc R
H32B H 0.3748 0.6508 0.1453 0.044 Uiso 1 1 calc R
C33 C -0.0160(12) -0.0449(8) 0.5676(4) 0.030(3) Uani 1 1 d U
H33A H -0.0843 -0.0519 0.5669 0.036 Uiso 1 1 calc R
H33B H 0.0085 -0.0646 0.5863 0.036 Uiso 1 1 calc R
C34 C 0.0298(11) -0.0749(8) 0.5395(4) 0.036(4) Uani 1 1 d U
H34A H 0.0144 -0.1194 0.5396 0.043 Uiso 1 1 calc R
H34B H 0.0012 -0.0568 0.5210 0.043 Uiso 1 1 calc R
C35 C 0.1574(13) -0.0843(9) 0.5054(4) 0.041(4) Uani 1 1 d U
H35A H 0.1266 -0.1236 0.4998 0.049 Uiso 1 1 calc R
H35B H 0.2255 -0.0924 0.5058 0.049 Uiso 1 1 calc R
C36 C 0.1391(15) -0.0394(10) 0.4801(5) 0.055(5) Uani 1 1 d U
H36A H 0.1641 -0.0559 0.4608 0.066 Uiso 1 1 calc R
H36B H 0.0710 -0.0332 0.4777 0.066 Uiso 1 1 calc R
C37 C 0.1738(13) 0.0626(11) 0.4631(5) 0.045(5) Uani 1 1 d U
H37A H 0.1065 0.0702 0.4596 0.054 Uiso 1 1 calc R
H37B H 0.2002 0.0448 0.4442 0.054 Uiso 1 1 calc R
C38 C -0.0341(11) 0.0491(8) 0.5971(4) 0.026(3) Uani 1 1 d U
H38A H 0.0050 0.0366 0.6146 0.031 Uiso 1 1 calc R
H38B H -0.0988 0.0350 0.6009 0.031 Uiso 1 1 calc R
C39 C -0.0325(10) 0.1180(7) 0.5938(3) 0.020(3) Uani 1 1 d U
H39A H -0.0733 0.1303 0.5767 0.024 Uiso 1 1 calc R
H39B H -0.0573 0.1371 0.6126 0.024 Uiso 1 1 calc R
C40 C 0.3875(12) -0.0067(10) 0.5754(4) 0.057(5) Uani 1 1 d U
H40A H 0.4132 -0.0059 0.5545 0.069 Uiso 1 1 calc R
H40B H 0.4238 -0.0371 0.5874 0.069 Uiso 1 1 calc R
C41 C 0.2313(12) 0.2117(8) 0.4999(4) 0.039(4) Uani 1 1 d U
H41A H 0.2158 0.2391 0.4826 0.047 Uiso 1 1 calc R
H41B H 0.3001 0.2071 0.5008 0.047 Uiso 1 1 calc R
C42 C 0.4384(14) 0.3347(10) 0.1505(4) 0.061(5) Uani 1 1 d U
H42A H 0.4939 0.3455 0.1381 0.073 Uiso 1 1 calc R
H42B H 0.3833 0.3340 0.1369 0.073 Uiso 1 1 calc R
C43 C 0.4524(14) 0.2694(9) 0.1655(5) 0.057(5) Uani 1 1 d U
H43A H 0.4688 0.2386 0.1498 0.069 Uiso 1 1 calc R
H43B H 0.5037 0.2710 0.1806 0.069 Uiso 1 1 calc R
C44 C 0.3757(15) 0.1906(10) 0.1887(4) 0.050(5) Uani 1 1 d U
H44A H 0.4297 0.1853 0.2025 0.060 Uiso 1 1 calc R
H44B H 0.3860 0.1645 0.1705 0.060 Uiso 1 1 calc R
C45 C 0.2824(12) 0.1698(9) 0.2055(4) 0.042(4) Uani 1 1 d U
H45A H 0.2279 0.1776 0.1922 0.051 Uiso 1 1 calc R
H45B H 0.2850 0.1251 0.2099 0.051 Uiso 1 1 calc R
C46 C 0.1883(13) 0.2185(9) 0.2806(4) 0.040(4) Uani 1 1 d U
H46A H 0.1380 0.2000 0.2931 0.048 Uiso 1 1 calc R
H46B H 0.2474 0.2142 0.2921 0.048 Uiso 1 1 calc R
C47 C 0.2013(12) 0.5754(9) 0.2039(4) 0.041(4) Uani 1 1 d U
H47A H 0.2417 0.5384 0.2045 0.049 Uiso 1 1 calc R
H47B H 0.1381 0.5624 0.1974 0.049 Uiso 1 1 calc R
C48 C 0.2400(12) 0.6209(9) 0.1815(4) 0.041(4) Uani 1 1 d U
H48A H 0.2366 0.6035 0.1607 0.049 Uiso 1 1 calc R
H48B H 0.2024 0.6592 0.1820 0.049 Uiso 1 1 calc R
C49 C 0.4807(11) 0.6835(9) 0.1735(4) 0.039(4) Uani 1 1 d U
H49A H 0.5122 0.6429 0.1747 0.046 Uiso 1 1 calc R
H49B H 0.5105 0.7068 0.1567 0.046 Uiso 1 1 calc R
C50 C 0.4790(11) 0.7854(8) 0.1984(4) 0.039(4) Uani 1 1 d U
H50A H 0.4198 0.7902 0.1870 0.047 Uiso 1 1 calc R
H50B H 0.5294 0.8042 0.1860 0.047 Uiso 1 1 calc R
C51 C 0.4709(13) 0.8215(8) 0.2295(4) 0.045(4) Uani 1 1 d U
H51A H 0.5286 0.8158 0.2416 0.054 Uiso 1 1 calc R
H51B H 0.4625 0.8661 0.2256 0.054 Uiso 1 1 calc R
C52 C 0.3827(16) 0.8259(10) 0.2764(4) 0.059(5) Uani 1 1 d U
H52A H 0.3850 0.8713 0.2741 0.071 Uiso 1 1 calc R
H52B H 0.4364 0.8130 0.2891 0.071 Uiso 1 1 calc R
C53 C 0.2920(15) 0.8072(9) 0.2917(5) 0.056(5) Uani 1 1 d U
H53A H 0.2818 0.8328 0.3101 0.067 Uiso 1 1 calc R
H53B H 0.2390 0.8140 0.2777 0.067 Uiso 1 1 calc R
C54 C 0.6195(11) 0.6448(8) 0.2264(3) 0.027(3) Uani 1 1 d U
H54A H 0.5967 0.6113 0.2130 0.032 Uiso 1 1 calc R
H54B H 0.6874 0.6391 0.2295 0.032 Uiso 1 1 calc R
C55 C 0.1808(12) -0.1037(9) 0.5591(5) 0.040(4) Uani 1 1 d U
H55A H 0.1770 -0.1478 0.5535 0.048 Uiso 1 1 calc R
H55B H 0.1499 -0.0990 0.5791 0.048 Uiso 1 1 calc R
C56 C 0.2843(13) -0.0869(9) 0.5629(5) 0.056(5) Uani 1 1 d U
H56A H 0.3143 -0.1160 0.5773 0.067 Uiso 1 1 calc R
H56B H 0.3166 -0.0901 0.5431 0.067 Uiso 1 1 calc R
C57 C 0.3615(15) 0.1605(10) 0.5859(5) 0.072(7) Uani 1 1 d U
H57A H 0.4284 0.1683 0.5899 0.086 Uiso 1 1 calc R
H57B H 0.3279 0.1612 0.6055 0.086 Uiso 1 1 calc R
C58 C 0.3974(13) 0.0557(11) 0.5895(5) 0.063(6) Uani 1 1 d U
H58A H 0.3712 0.0547 0.6103 0.076 Uiso 1 1 calc R
H58B H 0.4645 0.0661 0.5911 0.076 Uiso 1 1 calc R
C59 C 0.3228(12) 0.2111(9) 0.5652(4) 0.051(4) Uani 1 1 d U
H59A H 0.3580 0.2107 0.5458 0.061 Uiso 1 1 calc R
H59B H 0.3335 0.2516 0.5750 0.061 Uiso 1 1 calc R
C60 C 0.1937(11) 0.2407(8) 0.5308(4) 0.037(4) Uani 1 1 d U
H60A H 0.2203 0.2826 0.5332 0.045 Uiso 1 1 calc R
H60B H 0.1250 0.2449 0.5295 0.045 Uiso 1 1 calc R
C61 C 0.1630(13) 0.2295(10) 0.5837(4) 0.046(4) Uani 1 1 d U
H61A H 0.1647 0.2751 0.5830 0.055 Uiso 1 1 calc R
H61B H 0.1919 0.2163 0.6031 0.055 Uiso 1 1 calc R
C62 C 0.0616(13) 0.2077(8) 0.5828(4) 0.040(4) Uani 1 1 d U
H62A H 0.0246 0.2294 0.5985 0.049 Uiso 1 1 calc R
H62B H 0.0339 0.2170 0.5626 0.049 Uiso 1 1 calc R
C63 C 0.2220(12) 0.1237(9) 0.4697(4) 0.040(4) Uani 1 1 d U
H63A H 0.2899 0.1165 0.4721 0.048 Uiso 1 1 calc R
H63B H 0.2133 0.1517 0.4521 0.048 Uiso 1 1 calc R
C64 C 0.9185(10) 0.2326(7) 0.4468(3) 0.026(3) Uani 1 1 d U
H64A H 0.8532 0.2469 0.4488 0.031 Uiso 1 1 calc R
H64B H 0.9588 0.2695 0.4451 0.031 Uiso 1 1 calc R
C65 C 0.8301(12) -0.1170(10) 0.4199(5) 0.044(5) Uani 1 1 d U
H65A H 0.7967 -0.1147 0.4002 0.053 Uiso 1 1 calc R
H65B H 0.8240 -0.1598 0.4275 0.053 Uiso 1 1 calc R
C66 C 1.0413(11) -0.0329(8) 0.3955(4) 0.038(4) Uani 1 1 d U
H66A H 1.0630 -0.0655 0.3815 0.046 Uiso 1 1 calc R
H66B H 1.0792 -0.0352 0.4143 0.046 Uiso 1 1 calc R
C67 C 1.0516(11) 0.1384(8) 0.3888(4) 0.035(4) Uani 1 1 d U
H67A H 1.0201 0.1445 0.3690 0.042 Uiso 1 1 calc R
H67B H 1.1198 0.1393 0.3852 0.042 Uiso 1 1 calc R
C68 C 0.6474(11) 0.1320(9) 0.3940(4) 0.037(4) Uani 1 1 d U
H68A H 0.6145 0.1561 0.3782 0.044 Uiso 1 1 calc R
H68B H 0.6228 0.1442 0.4142 0.044 Uiso 1 1 calc R
C69 C 0.7647(11) 0.2102(8) 0.3939(4) 0.034(4) Uani 1 1 d U
H69A H 0.7392 0.2271 0.4131 0.041 Uiso 1 1 calc R
H69B H 0.7330 0.2309 0.3767 0.041 Uiso 1 1 calc R
C70 C 0.1290(11) 0.4124(9) 0.1769(4) 0.037(4) Uani 1 1 d U
H70A H 0.1161 0.3738 0.1657 0.045 Uiso 1 1 calc R
H70B H 0.1081 0.4474 0.1641 0.045 Uiso 1 1 calc R
C71 C 0.9453(11) 0.1971(8) 0.4756(3) 0.031(4) Uani 1 1 d U
H71A H 1.0100 0.1814 0.4737 0.037 Uiso 1 1 calc R
H71B H 0.9430 0.2251 0.4934 0.037 Uiso 1 1 calc R
C72 C 0.2820(12) 0.5548(10) 0.3164(6) 0.062(6) Uani 1 1 d U
H72A H 0.2745 0.5201 0.3020 0.075 Uiso 1 1 calc R
H72B H 0.2479 0.5439 0.3353 0.075 Uiso 1 1 calc R
Hg1 Hg 0.35524(4) 1.01638(4) 0.268783(14) 0.02596(17) Uani 1 1 d U
Hg2 Hg 0.33385(4) 0.98176(4) 0.209364(14) 0.02713(18) Uani 1 1 d U
K1 K 0.8533(2) 0.0615(2) 0.43003(9) 0.0232(9) Uani 1 1 d U
K2 K 0.2964(2) 0.33246(17) 0.22588(8) 0.0215(8) Uani 1 1 d U
K3 K 0.3698(2) 0.66523(18) 0.25225(8) 0.0220(8) Uani 1 1 d U
K4 K 0.1754(2) 0.0682(2) 0.54781(9) 0.0244(9) Uani 1 1 d U
N1 N 0.7824(9) -0.0741(7) 0.4422(3) 0.032(2) Uani 1 1 d U
N2 N 0.9275(8) 0.1955(6) 0.4183(3) 0.024(2) Uani 1 1 d U
N3 N 0.4245(10) 0.3818(8) 0.1754(3) 0.040(3) Uani 1 1 d U
N4 N 0.1682(8) 0.2850(7) 0.2766(3) 0.032(3) Uani 1 1 d U
N5 N 0.2372(9) 0.6106(7) 0.3029(3) 0.031(3) Uani 1 1 d U
N6 N 0.4994(8) 0.7171(6) 0.2024(3) 0.025(2) Uani 1 1 d U
N7 N 0.1284(10) -0.0688(7) 0.5370(3) 0.034(3) Uani 1 1 d U
N8 N 0.2170(10) 0.2043(7) 0.5580(3) 0.039(3) Uani 1 1 d U
O1 O 0.8480(7) 0.0135(7) 0.4921(3) 0.034(3) Uani 1 1 d U
O2 O 0.8813(8) 0.1456(6) 0.4804(2) 0.031(2) Uani 1 1 d U
O3 O 0.9459(7) -0.0424(5) 0.4026(2) 0.024(2) Uani 1 1 d U
O4 O 1.0268(7) 0.0793(5) 0.4005(2) 0.027(2) Uani 1 1 d U
O5 O 0.6671(7) 0.0261(6) 0.4141(3) 0.034(2) Uani 1 1 d U
O6 O 0.7472(7) 0.1430(5) 0.3925(2) 0.029(2) Uani 1 1 d U
O7 O 0.3687(9) 0.2528(6) 0.1798(3) 0.041(3) Uani 1 1 d U
O8 O 0.2726(8) 0.2037(5) 0.2332(2) 0.034(2) Uani 1 1 d U
O9 O 0.3330(7) 0.3673(6) 0.2881(3) 0.029(3) Uani 1 1 d U
O10 O 0.4703(7) 0.3930(6) 0.2421(3) 0.037(3) Uani 1 1 d U
O11 O 0.2284(7) 0.4176(5) 0.1824(2) 0.032(3) Uani 1 1 d U
O12 O 0.0962(7) 0.3546(5) 0.2225(2) 0.024(2) Uani 1 1 d U
O13 O 0.1961(7) 0.6039(6) 0.2352(3) 0.034(3) Uani 1 1 d U
O14 O 0.3375(7) 0.6351(7) 0.1891(3) 0.038(3) Uani 1 1 d U
O15 O 0.3883(8) 0.7966(5) 0.2467(3) 0.035(2) Uani 1 1 d U
O16 O 0.2965(8) 0.7435(6) 0.3001(3) 0.038(3) Uani 1 1 d U
O17 O 0.5706(7) 0.6423(5) 0.2559(2) 0.028(2) Uani 1 1 d U
O18 O 0.4387(7) 0.5774(5) 0.2952(2) 0.031(3) Uani 1 1 d U
O19 O 0.2920(8) -0.0255(6) 0.5743(3) 0.039(3) Uani 1 1 d U
O20 O 0.3511(8) 0.1023(7) 0.5723(3) 0.048(3) Uani 1 1 d U
O21 O 0.1842(8) 0.0194(7) 0.4872(3) 0.039(3) Uani 1 1 d U
O22 O 0.1882(8) 0.1521(6) 0.4956(3) 0.037(3) Uani 1 1 d U
O23 O 0.0020(7) 0.0206(5) 0.5689(2) 0.026(2) Uani 1 1 d U
O24 O 0.0596(7) 0.1397(5) 0.5885(2) 0.029(2) Uani 1 1 d U

loop_
_atom_site_aniso_label
_atom_site_aniso_U_11
_atom_site_aniso_U_22
_atom_site_aniso_U_33
_atom_site_aniso_U_23
_atom_site_aniso_U_13
_atom_site_aniso_U_12
As1 0.0157(9) 0.0371(12) 0.0204(9) -0.0010(9) -0.0014(7) 0.0036(8)
As2 0.0159(8) 0.0391(12) 0.0171(9) 0.0002(9) 0.0005(7) -0.0035(8)
As3 0.0157(8) 0.0274(11) 0.0247(10) -0.0076(9) 0.0011(7) -0.0011(8)
As4 0.0179(9) 0.0280(11) 0.0276(11) -0.0047(9) 0.0001(7) 0.0038(8)
As5 0.0244(9) 0.0313(12) 0.0173(10) 0.0004(10) 0.0025(6) 0.0000(8)
As6 0.0287(10) 0.0311(12) 0.0223(10) -0.0079(9) -0.0001(7) 0.0022(8)
As7 0.0254(10) 0.0271(12) 0.0265(11) -0.0009(9) -0.0005(7) -0.0004(8)
As8 0.0152(9) 0.0417(12) 0.0223(10) 0.0012(9) -0.0008(7) -0.0044(8)
As9 0.0151(9) 0.0407(12) 0.0218(10) -0.0041(9) -0.0036(7) 0.0034(8)
As10 0.0162(9) 0.0352(12) 0.0222(10) -0.0037(9) -0.0004(7) -0.0053(8)
As11 0.0276(10) 0.0279(12) 0.0219(11) 0.0017(9) -0.0041(7) 0.0007(8)
As12 0.0163(9) 0.0308(11) 0.0244(10) -0.0045(9) 0.0018(7) 0.0012(8)
As13 0.0202(9) 0.0322(12) 0.0182(10) -0.0015(10) -0.0009(7) -0.0016(8)
As14 0.0264(9) 0.0273(12) 0.0215(10) -0.0085(9) -0.0027(8) 0.0000(8)
C1 0.037(7) 0.042(9) 0.018(8) -0.007(7) 0.008(6) -0.016(7)
C2 0.035(9) 0.046(9) 0.040(11) 0.002(8) -0.009(7) -0.019(8)
C3 0.020(8) 0.056(9) 0.031(10) 0.006(8) 0.003(6) -0.006(7)
C4 0.031(7) 0.039(9) 0.010(7) -0.007(7) 0.000(6) 0.002(7)
C5 0.024(7) 0.024(7) 0.044(10) 0.009(7) 0.007(7) 0.006(6)
C6 0.024(8) 0.051(8) 0.024(10) -0.009(7) 0.015(6) -0.004(8)
C7 0.052(8) 0.034(7) 0.015(8) -0.004(7) 0.004(7) 0.010(7)
C8 0.056(11) 0.040(8) 0.027(8) 0.002(6) -0.014(8) -0.022(9)
C9 0.040(10) 0.052(10) 0.018(7) 0.006(6) -0.004(8) 0.000(8)
C10 0.021(9) 0.055(10) 0.019(7) -0.009(7) 0.011(7) 0.005(7)
C11 0.038(7) 0.034(7) 0.014(5) -0.005(5) 0.007(6) 0.007(6)
C12 0.018(8) 0.073(16) 0.053(9) 0.030(9) 0.006(7) 0.003(8)
C13 0.027(10) 0.030(11) 0.075(9) 0.022(8) -0.019(8) -0.013(7)
C14 0.024(9) 0.044(12) 0.061(9) -0.018(8) -0.017(8) 0.001(7)
C15 0.047(8) 0.055(13) 0.027(7) -0.019(8) -0.021(7) -0.007(9)
C16 0.064(9) 0.053(14) 0.020(7) 0.012(9) -0.013(8) -0.008(10)
C17 0.036(6) 0.049(8) 0.027(6) 0.004(6) 0.016(5) 0.012(6)
C18 0.032(7) 0.064(12) 0.026(9) 0.022(9) 0.007(6) -0.001(8)
C19 0.018(7) 0.032(9) 0.033(8) -0.016(7) 0.011(6) -0.007(7)
C20 0.015(7) 0.021(9) 0.052(9) 0.003(8) -0.011(6) 0.004(6)
C21 0.033(10) 0.031(8) 0.050(10) 0.014(7) -0.015(7) -0.009(8)
C22 0.042(7) 0.074(15) 0.015(8) 0.003(8) -0.008(6) -0.006(9)
C23 0.034(7) 0.066(11) 0.019(10) 0.021(8) -0.013(6) -0.022(8)
C24 0.014(7) 0.064(15) 0.051(9) 0.003(8) 0.019(6) 0.001(8)
C25 0.046(12) 0.073(15) 0.049(8) -0.001(8) 0.005(8) -0.034(10)
C26 0.032(10) 0.064(9) 0.037(10) -0.001(7) 0.012(7) 0.011(8)
C27 0.033(10) 0.055(8) 0.043(11) -0.019(8) 0.010(7) 0.016(8)
C28 0.020(6) 0.043(10) 0.036(10) 0.016(8) -0.003(6) 0.007(7)
C29 0.012(7) 0.030(9) 0.046(9) 0.012(8) 0.000(7) 0.002(6)
C30 0.032(7) 0.055(13) 0.024(9) 0.016(8) -0.009(6) 0.012(8)
C31 0.035(7) 0.044(12) 0.015(8) 0.005(7) -0.001(6) 0.014(8)
C32 0.031(8) 0.060(14) 0.019(7) 0.005(8) -0.005(6) 0.009(8)
C33 0.033(7) 0.030(6) 0.027(7) 0.017(6) -0.006(5) -0.002(6)
C34 0.040(7) 0.041(9) 0.026(9) -0.002(7) -0.011(6) -0.012(7)
C35 0.068(12) 0.027(8) 0.028(7) -0.006(6) -0.003(7) 0.018(9)
C36 0.081(15) 0.050(10) 0.035(8) 0.001(6) -0.012(10) 0.001(10)
C37 0.064(13) 0.056(10) 0.015(7) 0.003(6) 0.008(8) 0.001(9)
C38 0.027(8) 0.033(7) 0.017(8) 0.009(7) -0.002(6) -0.005(7)
C39 0.020(7) 0.035(7) 0.005(7) 0.007(7) -0.002(5) 0.007(6)
C40 0.023(7) 0.099(10) 0.050(12) 0.021(12) -0.019(8) -0.001(8)
C41 0.046(11) 0.048(9) 0.024(7) 0.018(6) 0.005(8) -0.006(9)
C42 0.054(13) 0.089(10) 0.040(11) -0.001(7) 0.025(8) -0.004(10)
C43 0.056(12) 0.064(9) 0.051(12) -0.027(9) 0.021(9) -0.003(10)
C44 0.074(13) 0.044(8) 0.030(12) -0.015(8) 0.004(8) 0.010(10)
C45 0.054(11) 0.030(8) 0.043(10) -0.013(8) -0.018(7) -0.009(9)
C46 0.041(10) 0.046(8) 0.034(9) 0.018(6) 0.005(7) -0.003(8)
C47 0.040(10) 0.049(12) 0.034(8) 0.001(7) -0.019(7) -0.008(7)
C48 0.040(7) 0.051(9) 0.033(6) 0.008(6) -0.020(6) -0.002(7)
C49 0.019(7) 0.071(12) 0.026(7) 0.007(8) 0.007(6) 0.008(8)
C50 0.025(9) 0.047(8) 0.046(9) 0.027(7) -0.007(7) 0.006(7)
C51 0.042(10) 0.011(7) 0.082(11) 0.014(8) -0.010(8) 0.009(8)
C52 0.101(15) 0.035(9) 0.040(10) -0.004(8) -0.020(9) -0.022(11)
C53 0.091(14) 0.039(8) 0.038(12) 0.004(8) -0.002(9) 0.033(10)
C54 0.021(6) 0.039(7) 0.021(6) 0.004(6) -0.008(5) 0.010(6)
C55 0.058(9) 0.037(8) 0.026(9) 0.001(9) -0.017(8) 0.001(8)
C56 0.045(9) 0.046(8) 0.076(15) 0.023(11) -0.013(10) 0.013(8)
C57 0.081(14) 0.074(10) 0.061(15) 0.035(10) -0.046(11) -0.057(10)
C58 0.028(10) 0.093(10) 0.070(16) 0.039(11) -0.031(9) -0.025(9)
C59 0.054(8) 0.073(9) 0.027(10) 0.016(9) -0.009(7) -0.033(8)
C60 0.037(9) 0.042(8) 0.033(7) 0.009(6) 0.004(6) -0.033(8)
C61 0.081(10) 0.027(9) 0.029(9) 0.009(8) 0.010(8) -0.013(8)
C62 0.073(9) 0.024(7) 0.025(10) -0.006(8) 0.007(8) -0.005(8)
C63 0.043(11) 0.067(10) 0.010(7) 0.011(6) 0.005(7) -0.010(9)
C64 0.028(9) 0.032(8) 0.018(6) -0.013(5) -0.015(6) 0.001(7)
C65 0.049(9) 0.039(8) 0.045(11) -0.023(10) 0.000(8) -0.014(8)
C66 0.028(8) 0.045(8) 0.042(11) 0.001(8) -0.001(7) 0.017(7)
C67 0.018(8) 0.043(8) 0.043(11) -0.007(8) 0.013(7) -0.007(7)
C68 0.035(7) 0.050(8) 0.026(11) -0.006(9) -0.012(7) 0.004(7)
C69 0.027(6) 0.033(6) 0.043(8) 0.000(7) -0.001(6) 0.014(5)
C70 0.031(7) 0.040(12) 0.042(9) 0.014(8) -0.021(6) 0.000(8)
C71 0.034(10) 0.040(9) 0.017(7) -0.008(6) -0.013(7) -0.004(7)
C72 0.025(7) 0.048(11) 0.114(19) 0.041(11) 0.011(8) -0.001(8)
Hg1 0.0296(3) 0.0336(5) 0.0147(4) -0.0030(4) 0.0001(3) -0.0036(3)
Hg2 0.0334(4) 0.0339(5) 0.0141(4) -0.0014(4) -0.0014(3) -0.0031(3)
K1 0.0176(19) 0.034(2) 0.018(2) -0.0001(18) -0.0015(13) -0.0013(16)
K2 0.0210(18) 0.024(2) 0.0196(18) 0.0009(17) -0.0013(14) 0.0045(16)
K3 0.0191(18) 0.024(2) 0.0224(18) -0.0025(16) -0.0009(14) 0.0038(16)
K4 0.022(2) 0.031(2) 0.020(2) 0.0040(18) -0.0031(14) -0.0025(16)
N1 0.035(6) 0.042(6) 0.019(6) -0.001(5) -0.004(5) -0.007(5)
N2 0.024(5) 0.037(5) 0.011(5) -0.005(5) 0.000(4) -0.002(5)
N3 0.029(6) 0.056(7) 0.034(6) 0.007(6) 0.014(5) 0.000(6)
N4 0.025(6) 0.050(7) 0.021(6) 0.004(5) 0.002(4) -0.004(5)
N5 0.028(6) 0.038(6) 0.026(6) 0.008(5) 0.009(5) 0.007(5)
N6 0.017(5) 0.030(7) 0.028(6) 0.010(4) -0.006(4) 0.005(4)
N7 0.034(6) 0.031(5) 0.035(7) -0.002(5) -0.001(5) 0.004(5)
N8 0.052(7) 0.040(5) 0.026(6) 0.007(5) 0.002(5) -0.027(5)
O1 0.045(7) 0.037(6) 0.021(5) -0.002(4) 0.008(4) 0.000(5)
O2 0.035(6) 0.036(6) 0.022(5) -0.004(4) -0.004(4) 0.007(5)
O3 0.024(5) 0.038(5) 0.010(5) 0.000(4) -0.005(4) -0.004(4)
O4 0.022(5) 0.032(5) 0.027(6) -0.002(5) 0.008(4) 0.003(4)
O5 0.024(5) 0.038(6) 0.041(6) 0.003(5) 0.002(4) -0.002(4)
O6 0.022(5) 0.041(5) 0.025(6) -0.003(5) -0.002(4) 0.003(4)
O7 0.043(7) 0.042(6) 0.039(7) -0.012(5) 0.012(5) 0.008(5)
O8 0.052(7) 0.021(5) 0.029(6) 0.001(4) -0.002(5) 0.004(5)
O9 0.042(6) 0.028(7) 0.019(5) 0.000(5) -0.013(4) 0.000(5)
O10 0.026(5) 0.040(8) 0.046(5) -0.005(5) 0.004(4) -0.003(5)
O11 0.025(5) 0.041(7) 0.030(6) 0.020(5) -0.006(4) -0.004(5)
O12 0.022(4) 0.022(6) 0.028(5) 0.003(5) 0.001(4) -0.004(4)
O13 0.022(5) 0.041(7) 0.039(5) -0.006(5) -0.005(4) -0.004(5)
O14 0.031(6) 0.063(10) 0.021(5) -0.011(6) -0.007(4) -0.015(5)
O15 0.041(7) 0.021(5) 0.043(6) 0.000(5) -0.009(5) 0.006(4)
O16 0.046(7) 0.031(5) 0.037(6) -0.009(5) 0.003(5) 0.011(5)
O17 0.022(4) 0.030(6) 0.032(6) 0.015(5) -0.004(4) 0.005(4)
O18 0.024(5) 0.044(7) 0.024(5) 0.007(5) 0.004(4) 0.014(5)
O19 0.024(5) 0.058(6) 0.036(6) 0.005(6) -0.005(5) 0.005(5)
O20 0.035(5) 0.080(7) 0.028(7) 0.023(6) -0.019(5) -0.022(5)
O21 0.048(7) 0.045(6) 0.024(5) 0.002(4) -0.009(4) 0.006(6)
O22 0.034(7) 0.051(6) 0.025(5) 0.008(4) 0.004(4) -0.008(5)
O23 0.026(5) 0.030(5) 0.023(5) 0.004(5) -0.005(4) -0.002(4)
O24 0.036(5) 0.028(5) 0.022(5) 0.012(5) -0.001(4) -0.003(4)

loop_
_atom_type_symbol
_atom_type_description
_atom_type_scat_dispersion_real
_atom_type_scat_dispersion_imag
_atom_type_scat_source
C C 0.0033 0.0016 'International Tables Vol C Tables 4.2.6.8 and 6.1.1.4'
H H 0.0000 0.0000 'International Tables Vol C Tables 4.2.6.8 and 6.1.1.4'
N N 0.0061 0.0033 'International Tables Vol C Tables 4.2.6.8 and 6.1.1.4'
O O 0.0106 0.0060 'International Tables Vol C Tables 4.2.6.8 and 6.1.1.4'
K K 0.2009 0.2494 'International Tables Vol C Tables 4.2.6.8 and 6.1.1.4'
As As 0.0499 2.0058 'International Tables Vol C Tables 4.2.6.8 and 6.1.1.4'
Hg Hg -2.3894 9.2266 'International Tables Vol C Tables 4.2.6.8 and 6.1.1.4'

loop_
_geom_angle_atom_site_label_1
_geom_angle_atom_site_label_2
_geom_angle_atom_site_label_3
_geom_angle
As3 As1 As7 99.94(8)
As3 As1 Hg1 90.48(7)
As7 As1 Hg1 84.00(7)
As4 As2 As7 100.35(8)
As4 As2 Hg1 92.30(7)
As7 As2 Hg1 84.12(7)
As1 As3 As5 104.37(9)
As1 As3 As4 104.07(8)
As5 As3 As4 59.89(6)
As2 As4 As5 104.86(9)
As2 As4 As3 102.11(8)
As5 As4 As3 59.53(6)
As6 As5 As3 107.29(10)
As6 As5 As4 107.75(10)
As3 As5 As4 60.59(7)
As5 As6 As7 98.86(10)
As6 As7 As1 102.68(9)
As6 As7 As2 104.45(9)
As1 As7 As2 94.24(9)
As12 As8 As11 100.62(8)
As12 As8 Hg2 92.43(7)
As11 As8 Hg2 83.69(7)
As10 As9 As11 100.37(8)
As10 As9 Hg2 91.47(7)
As11 As9 Hg2 83.87(7)
As9 As10 As13 104.56(10)
As9 As10 As12 103.60(8)
As13 As10 As12 60.34(6)
As14 As11 As9 102.72(9)
As14 As11 As8 104.11(9)
As9 As11 As8 93.98(9)
As8 As12 As10 102.37(8)
As8 As12 As13 104.66(10)
As10 As12 As13 59.44(6)
As14 As13 As10 106.87(10)
As14 As13 As12 107.39(10)
As10 As13 As12 60.22(7)
As13 As14 As11 99.25(10)
C2 C1 N1 112.0(13)
C2 C1 H1A 109.2
N1 C1 H1A 109.2
C2 C1 H1B 109.2
N1 C1 H1B 109.2
H1A C1 H1B 107.9
O5 C2 C1 112.3(14)
O5 C2 H2A 109.2
C1 C2 H2A 109.2
O5 C2 H2B 109.2
C1 C2 H2B 109.2
H2A C2 H2B 107.9
O5 C3 C68 113.0(15)
O5 C3 H3A 109.0
C68 C3 H3A 109.0
O5 C3 H3B 109.0
C68 C3 H3B 109.0
H3A C3 H3B 107.8
N2 C4 C69 114.2(13)
N2 C4 H4A 108.7
C69 C4 H4A 108.7
N2 C4 H4B 108.7
C69 C4 H4B 108.7
H4A C4 H4B 107.6
N2 C5 C67 115.1(13)
N2 C5 H5A 108.5
C67 C5 H5A 108.5
N2 C5 H5B 108.5
C67 C5 H5B 108.5
H5A C5 H5B 107.5
O4 C6 C66 112.4(13)
O4 C6 H6A 109.1
C66 C6 H6A 109.1
O4 C6 H6B 109.1
C66 C6 H6B 109.1
H6A C6 H6B 107.9
O3 C7 C65 110.8(14)
O3 C7 H7A 109.5
C65 C7 H7A 109.5
O3 C7 H7B 109.5
C65 C7 H7B 109.5
H7A C7 H7B 108.1
C9 C8 N1 111.3(16)
C9 C8 H8A 109.4
N1 C8 H8A 109.4
C9 C8 H8B 109.4
N1 C8 H8B 109.4
H8A C8 H8B 108.0
O1 C9 C8 114.5(14)
O1 C9 H9A 108.6
C8 C9 H9A 108.6
O1 C9 H9B 108.6
C8 C9 H9B 108.6
H9A C9 H9B 107.6
C11 C10 O1 112.2(13)
C11 C10 H10A 109.2
O1 C10 H10A 109.2
C11 C10 H10B 109.2
O1 C10 H10B 109.2
H10A C10 H10B 107.9
O2 C11 C10 107.8(14)
O2 C11 H11A 110.1
C10 C11 H11A 110.1
O2 C11 H11B 110.1
C10 C11 H11B 110.1
H11A C11 H11B 108.5
C13 C12 N3 113.6(14)
C13 C12 H12A 108.8
N3 C12 H12A 108.8
C13 C12 H12B 108.8
N3 C12 H12B 108.8
H12A C12 H12B 107.7
O10 C13 C12 112.4(14)
O10 C13 H13A 109.1
C12 C13 H13A 109.1
O10 C13 H13B 109.1
C12 C13 H13B 109.1
H13A C13 H13B 107.9
O10 C14 C15 108.4(14)
O10 C14 H14A 110.0
C15 C14 H14A 110.0
O10 C14 H14B 110.0
C15 C14 H14B 110.0
H14A C14 H14B 108.4
C14 C15 O9 110.6(14)
C14 C15 H15A 109.5
O9 C15 H15A 109.5
C14 C15 H15B 109.5
O9 C15 H15B 109.5
H15A C15 H15B 108.1
O9 C16 C17 109.0(13)
O9 C16 H16A 109.9
C17 C16 H16A 109.9
O9 C16 H16B 109.9
C17 C16 H16B 109.9
H16A C16 H16B 108.3
N4 C17 C16 114.9(13)
N4 C17 H17A 108.5
C16 C17 H17A 108.5
N4 C17 H17B 108.5
C16 C17 H17B 108.5
H17A C17 H17B 107.5
N4 C18 C19 111.3(14)
N4 C18 H18A 109.4
C19 C18 H18A 109.4
N4 C18 H18B 109.4
C19 C18 H18B 109.4
H18A C18 H18B 108.0
O12 C19 C18 106.9(12)
O12 C19 H19A 110.3
C18 C19 H19A 110.3
O12 C19 H19B 110.3
C18 C19 H19B 110.3
H19A C19 H19B 108.6
O12 C20 C70 108.2(13)
O12 C20 H20A 110.1
C70 C20 H20A 110.1
O12 C20 H20B 110.1
C70 C20 H20B 110.1
H20A C20 H20B 108.4
O8 C21 C46 111.9(14)
O8 C21 H21A 109.2
C46 C21 H21A 109.2
O8 C21 H21B 109.2
C46 C21 H21B 109.2
H21A C21 H21B 107.9
O11 C22 C23 109.9(13)
O11 C22 H22A 109.7
C23 C22 H22A 109.7
O11 C22 H22B 109.7
C23 C22 H22B 109.7
H22A C22 H22B 108.2
N3 C23 C22 112.9(14)
N3 C23 H23A 109.0
C22 C23 H23A 109.0
N3 C23 H23B 109.0
C22 C23 H23B 109.0
H23A C23 H23B 107.8
N5 C24 C25 114.0(13)
N5 C24 H24A 108.7
C25 C24 H24A 108.7
N5 C24 H24B 108.7
C25 C24 H24B 108.7
H24A C24 H24B 107.6
O13 C25 C24 108.9(15)
O13 C25 H25A 109.9
C24 C25 H25A 109.9
O13 C25 H25B 109.9
C24 C25 H25B 109.9
H25A C25 H25B 108.3
N5 C26 C27 118.2(15)
N5 C26 H26A 107.8
C27 C26 H26A 107.8
N5 C26 H26B 107.8
C27 C26 H26B 107.8
H26A C26 H26B 107.1
O16 C27 C26 109.6(13)
O16 C27 H27A 109.8
C26 C27 H27A 109.8
O16 C27 H27B 109.8
C26 C27 H27B 109.8
H27A C27 H27B 108.2
N6 C28 C54 113.1(13)
N6 C28 H28A 109.0
C54 C28 H28A 109.0
N6 C28 H28B 109.0
C54 C28 H28B 109.0
H28A C28 H28B 107.8
O17 C29 C30 110.9(13)
O17 C29 H29A 109.5
C30 C29 H29A 109.5
O17 C29 H29B 109.5
C30 C29 H29B 109.5
H29A C29 H29B 108.0
O18 C30 C29 106.6(12)
O18 C30 H30A 110.4
C29 C30 H30A 110.4
O18 C30 H30B 110.4
C29 C30 H30B 110.4
H30A C30 H30B 108.6
C72 C31 O18 109.2(13)
C72 C31 H31A 109.8
O18 C31 H31A 109.8
C72 C31 H31B 109.8
O18 C31 H31B 109.8
H31A C31 H31B 108.3
O14 C32 C49 107.4(13)
O14 C32 H32A 110.2
C49 C32 H32A 110.2
O14 C32 H32B 110.2
C49 C32 H32B 110.2
H32A C32 H32B 108.5
O23 C33 C34 111.8(13)
O23 C33 H33A 109.3
C34 C33 H33A 109.3
O23 C33 H33B 109.3
C34 C33 H33B 109.3
H33A C33 H33B 107.9
N7 C34 C33 116.4(13)
N7 C34 H34A 108.2
C33 C34 H34A 108.2
N7 C34 H34B 108.2
C33 C34 H34B 108.2
H34A C34 H34B 107.4
N7 C35 C36 119.7(16)
N7 C35 H35A 107.4
C36 C35 H35A 107.4
N7 C35 H35B 107.4
C36 C35 H35B 107.4
H35A C35 H35B 106.9
O21 C36 C35 109.3(16)
O21 C36 H36A 109.8
C35 C36 H36A 109.8
O21 C36 H36B 109.8
C35 C36 H36B 109.8
H36A C36 H36B 108.3
O21 C37 C63 112.6(16)
O21 C37 H37A 109.1
C63 C37 H37A 109.1
O21 C37 H37B 109.1
C63 C37 H37B 109.1
H37A C37 H37B 107.8
O23 C38 C39 109.3(13)
O23 C38 H38A 109.8
C39 C38 H38A 109.8
O23 C38 H38B 109.8
C39 C38 H38B 109.8
H38A C38 H38B 108.3
O24 C39 C38 111.0(12)
O24 C39 H39A 109.4
C38 C39 H39A 109.4
O24 C39 H39B 109.4
C38 C39 H39B 109.4
H39A C39 H39B 108.0
O19 C40 C58 111.3(17)
O19 C40 H40A 109.4
C58 C40 H40A 109.4
O19 C40 H40B 109.4
C58 C40 H40B 109.4
H40A C40 H40B 108.0
O22 C41 C60 108.8(13)
O22 C41 H41A 109.9
C60 C41 H41A 109.9
O22 C41 H41B 109.9
C60 C41 H41B 109.9
H41A C41 H41B 108.3
N3 C42 C43 108.6(15)
N3 C42 H42A 110.0
C43 C42 H42A 110.0
N3 C42 H42B 110.0
C43 C42 H42B 110.0
H42A C42 H42B 108.3
O7 C43 C42 108.1(16)
O7 C43 H43A 110.1
C42 C43 H43A 110.1
O7 C43 H43B 110.1
C42 C43 H43B 110.1
H43A C43 H43B 108.4
O7 C44 C45 109.9(16)
O7 C44 H44A 109.7
C45 C44 H44A 109.7
O7 C44 H44B 109.7
C45 C44 H44B 109.7
H44A C44 H44B 108.2
O8 C45 C44 109.5(13)
O8 C45 H45A 109.8
C44 C45 H45A 109.8
O8 C45 H45B 109.8
C44 C45 H45B 109.8
H45A C45 H45B 108.2
N4 C46 C21 115.0(14)
N4 C46 H46A 108.5
C21 C46 H46A 108.5
N4 C46 H46B 108.5
C21 C46 H46B 108.5
H46A C46 H46B 107.5
C48 C47 O13 110.3(14)
C48 C47 H47A 109.6
O13 C47 H47A 109.6
C48 C47 H47B 109.6
O13 C47 H47B 109.6
H47A C47 H47B 108.1
O14 C48 C47 110.0(13)
O14 C48 H48A 109.7
C47 C48 H48A 109.7
O14 C48 H48B 109.7
C47 C48 H48B 109.7
H48A C48 H48B 108.2
N6 C49 C32 117.2(13)
N6 C49 H49A 108.0
C32 C49 H49A 108.0
N6 C49 H49B 108.0
C32 C49 H49B 108.0
H49A C49 H49B 107.2
N6 C50 C51 113.3(13)
N6 C50 H50A 108.9
C51 C50 H50A 108.9
N6 C50 H50B 108.9
C51 C50 H50B 108.9
H50A C50 H50B 107.7
O15 C51 C50 108.3(13)
O15 C51 H51A 110.0
C50 C51 H51A 110.0
O15 C51 H51B 110.0
C50 C51 H51B 110.0
H51A C51 H51B 108.4
O15 C52 C53 109.2(16)
O15 C52 H52A 109.8
C53 C52 H52A 109.8
O15 C52 H52B 109.8
C53 C52 H52B 109.8
H52A C52 H52B 108.3
O16 C53 C52 109.5(16)
O16 C53 H53A 109.8
C52 C53 H53A 109.8
O16 C53 H53B 109.8
C52 C53 H53B 109.8
H53A C53 H53B 108.2
O17 C54 C28 108.9(13)
O17 C54 H54A 109.9
C28 C54 H54A 109.9
O17 C54 H54B 109.9
C28 C54 H54B 109.9
H54A C54 H54B 108.3
N7 C55 C56 116.9(16)
N7 C55 H55A 108.1
C56 C55 H55A 108.1
N7 C55 H55B 108.1
C56 C55 H55B 108.1
H55A C55 H55B 107.3
O19 C56 C55 109.6(15)
O19 C56 H56A 109.8
C55 C56 H56A 109.8
O19 C56 H56B 109.8
C55 C56 H56B 109.8
H56A C56 H56B 108.2
O20 C57 C59 110.7(16)
O20 C57 H57A 109.5
C59 C57 H57A 109.5
O20 C57 H57B 109.5
C59 C57 H57B 109.5
H57A C57 H57B 108.1
O20 C58 C40 112.2(16)
O20 C58 H58A 109.2
C40 C58 H58A 109.2
O20 C58 H58B 109.2
C40 C58 H58B 109.2
H58A C58 H58B 107.9
C57 C59 N8 113.9(15)
C57 C59 H59A 108.8
N8 C59 H59A 108.8
C57 C59 H59B 108.8
N8 C59 H59B 108.8
H59A C59 H59B 107.7
N8 C60 C41 113.9(15)
N8 C60 H60A 108.8
C41 C60 H60A 108.8
N8 C60 H60B 108.8
C41 C60 H60B 108.8
H60A C60 H60B 107.7
N8 C61 C62 111.2(15)
N8 C61 H61A 109.4
C62 C61 H61A 109.4
N8 C61 H61B 109.4
C62 C61 H61B 109.4
H61A C61 H61B 108.0
O24 C62 C61 108.6(14)
O24 C62 H62A 110.0
C61 C62 H62A 110.0
O24 C62 H62B 110.0
C61 C62 H62B 110.0
H62A C62 H62B 108.4
O22 C63 C37 112.7(15)
O22 C63 H63A 109.1
C37 C63 H63A 109.1
O22 C63 H63B 109.1
C37 C63 H63B 109.1
H63A C63 H63B 107.8
N2 C64 C71 113.7(13)
N2 C64 H64A 108.8
C71 C64 H64A 108.8
N2 C64 H64B 108.8
C71 C64 H64B 108.8
H64A C64 H64B 107.7
N1 C65 C7 115.1(14)
N1 C65 H65A 108.5
C7 C65 H65A 108.5
N1 C65 H65B 108.5
C7 C65 H65B 108.5
H65A C65 H65B 107.5
O3 C66 C6 110.3(13)
O3 C66 H66A 109.6
C6 C66 H66A 109.6
O3 C66 H66B 109.6
C6 C66 H66B 109.6
H66A C66 H66B 108.1
O4 C67 C5 114.0(13)
O4 C67 H67A 108.7
C5 C67 H67A 108.7
O4 C67 H67B 108.7
C5 C67 H67B 108.7
H67A C67 H67B 107.6
O6 C68 C3 106.5(14)
O6 C68 H68A 110.4
C3 C68 H68A 110.4
O6 C68 H68B 110.4
C3 C68 H68B 110.4
H68A C68 H68B 108.6
O6 C69 C4 109.4(12)
O6 C69 H69A 109.8
C4 C69 H69A 109.8
O6 C69 H69B 109.8
C4 C69 H69B 109.8
H69A C69 H69B 108.2
O11 C70 C20 111.5(13)
O11 C70 H70A 109.3
C20 C70 H70A 109.3
O11 C70 H70B 109.3
C20 C70 H70B 109.3
H70A C70 H70B 108.0
O2 C71 C64 110.2(12)
O2 C71 H71A 109.6
C64 C71 H71A 109.6
O2 C71 H71B 109.6
C64 C71 H71B 109.6
H71A C71 H71B 108.1
N5 C72 C31 115.5(15)
N5 C72 H72A 108.4
C31 C72 H72A 108.4
N5 C72 H72B 108.4
C31 C72 H72B 108.4
H72A C72 H72B 107.5
Hg2 Hg1 As2 146.23(4)
Hg2 Hg1 As1 133.12(4)
As2 Hg1 As1 80.64(6)
Hg1 Hg2 As8 141.68(4)
Hg1 Hg2 As9 137.63(4)
As8 Hg2 As9 80.69(6)
O4 K1 O6 96.8(3)
O4 K1 O5 137.9(3)
O6 K1 O5 61.9(3)
O4 K1 O3 60.7(3)
O6 K1 O3 119.2(3)
O5 K1 O3 96.6(3)
O4 K1 O2 98.3(3)
O6 K1 O2 97.2(3)
O5 K1 O2 119.1(3)
O3 K1 O2 138.5(3)
O4 K1 O1 120.0(3)
O6 K1 O1 138.3(3)
O5 K1 O1 96.2(3)
O3 K1 O1 97.0(3)
O2 K1 O1 61.0(4)
O4 K1 N2 60.1(3)
O6 K1 N2 60.8(3)
O5 K1 N2 121.6(4)
O3 K1 N2 120.1(3)
O2 K1 N2 59.7(3)
O1 K1 N2 119.6(4)
O4 K1 N1 119.1(4)
O6 K1 N1 120.2(3)
O5 K1 N1 59.4(4)
O3 K1 N1 59.3(3)
O2 K1 N1 120.1(4)
O1 K1 N1 60.1(4)
N2 K1 N1 178.9(4)
O11 K2 O8 132.7(3)
O11 K2 O7 92.3(4)
O8 K2 O7 61.8(4)
O11 K2 O9 122.1(4)
O8 K2 O9 99.9(4)
O7 K2 O9 139.9(4)
O11 K2 O10 99.5(4)
O8 K2 O10 121.4(3)
O7 K2 O10 97.8(4)
O9 K2 O10 59.6(3)
O11 K2 O12 61.3(3)
O8 K2 O12 92.9(3)
O7 K2 O12 114.9(3)
O9 K2 O12 100.6(3)
O10 K2 O12 141.5(3)
O11 K2 N4 120.3(4)
O8 K2 N4 60.9(4)
O7 K2 N4 122.0(4)
O9 K2 N4 60.5(3)
O10 K2 N4 119.1(3)
O12 K2 N4 60.2(3)
O11 K2 N3 59.3(4)
O8 K2 N3 119.9(4)
O7 K2 N3 58.8(4)
O9 K2 N3 119.0(4)
O10 K2 N3 60.5(4)
O12 K2 N3 119.6(4)
N4 K2 N3 179.2(4)
O18 K3 O15 133.3(3)
O18 K3 O14 122.7(4)
O15 K3 O14 99.1(4)
O18 K3 O16 92.0(3)
O15 K3 O16 60.9(3)
O14 K3 O16 140.5(4)
O18 K3 O13 99.2(3)
O15 K3 O13 120.6(3)
O14 K3 O13 60.9(3)
O16 K3 O13 98.3(3)
O18 K3 O17 60.7(3)
O15 K3 O17 94.8(3)
O14 K3 O17 99.9(3)
O16 K3 O17 114.5(3)
O13 K3 O17 140.8(3)
O18 K3 N6 120.3(3)
O15 K3 N6 61.5(3)
O14 K3 N6 59.7(3)
O16 K3 N6 121.3(4)
O13 K3 N6 119.8(3)
O17 K3 N6 60.6(3)
O18 K3 N5 59.4(3)
O15 K3 N5 119.2(4)
O14 K3 N5 119.8(4)
O16 K3 N5 59.4(4)
O13 K3 N5 59.8(3)
O17 K3 N5 119.3(3)
N6 K3 N5 179.3(4)
O20 K4 O23 138.2(3)
O20 K4 O21 114.2(4)
O23 K4 O21 102.0(3)
O20 K4 O19 61.0(4)
O23 K4 O19 96.8(3)
O21 K4 O19 95.2(4)
O20 K4 O24 97.7(4)
O23 K4 O24 59.5(3)
O21 K4 O24 142.9(3)
O19 K4 O24 117.5(3)
O20 K4 O22 94.6(4)
O23 K4 O22 122.3(3)
O21 K4 O22 60.0(4)
O19 K4 O22 136.0(3)
O24 K4 O22 100.7(4)
O20 K4 N8 61.2(4)
O23 K4 N8 118.3(4)
O21 K4 N8 119.1(4)
O19 K4 N8 120.8(4)
O24 K4 N8 60.0(3)
O22 K4 N8 60.1(4)
O20 K4 N7 120.3(4)
O23 K4 N7 60.6(4)
O21 K4 N7 60.7(4)
O19 K4 N7 60.5(4)
O24 K4 N7 119.1(4)
O22 K4 N7 119.4(4)
N8 K4 N7 178.6(4)
C65 N1 C1 113.0(13)
C65 N1 C8 109.7(15)
C1 N1 C8 107.2(12)
C65 N1 K1 108.6(10)
C1 N1 K1 108.7(10)
C8 N1 K1 109.6(10)
C5 N2 C64 108.8(12)
C5 N2 C4 109.2(12)
C64 N2 C4 112.6(12)
C5 N2 K1 108.8(9)
C64 N2 K1 109.4(9)
C4 N2 K1 108.0(9)
C23 N3 C12 108.8(15)
C23 N3 C42 107.6(15)
C12 N3 C42 109.6(14)
C23 N3 K2 109.8(10)
C12 N3 K2 109.5(10)
C42 N3 K2 111.5(11)
C17 N4 C18 109.8(13)
C17 N4 C46 111.5(13)
C18 N4 C46 107.9(14)
C17 N4 K2 109.6(9)
C18 N4 K2 110.7(9)
C46 N4 K2 107.3(9)
C26 N5 C72 110.5(15)
C26 N5 C24 108.8(13)
C72 N5 C24 110.7(15)
C26 N5 K3 109.1(10)
C72 N5 K3 109.1(10)
C24 N5 K3 108.6(10)
C49 N6 C28 109.3(12)
C49 N6 C50 110.0(13)
C28 N6 C50 109.9(12)
C49 N6 K3 108.6(9)
C28 N6 K3 110.1(8)
C50 N6 K3 108.8(9)
C34 N7 C55 114.7(15)
C34 N7 C35 109.1(13)
C55 N7 C35 111.3(14)
C34 N7 K4 107.1(10)
C55 N7 K4 106.8(10)
C35 N7 K4 107.4(11)
C60 N8 C61 107.8(15)
C60 N8 C59 109.5(12)
C61 N8 C59 108.7(14)
C60 N8 K4 110.9(10)
C61 N8 K4 111.7(10)
C59 N8 K4 108.2(11)
C9 O1 C10 115.6(12)
C9 O1 K1 116.1(9)
C10 O1 K1 109.4(11)
C11 O2 C71 109.2(12)
C11 O2 K1 115.1(9)
C71 O2 K1 117.4(8)
C66 O3 C7 109.7(12)
C66 O3 K1 114.9(10)
C7 O3 K1 121.2(8)
C67 O4 C6 113.0(12)
C67 O4 K1 120.4(9)
C6 O4 K1 114.6(9)
C3 O5 C2 115.2(13)
C3 O5 K1 110.0(9)
C2 O5 K1 119.7(10)
C68 O6 C69 109.0(12)
C68 O6 K1 113.3(9)
C69 O6 K1 119.7(9)
C43 O7 C44 108.0(15)
C43 O7 K2 118.2(11)
C44 O7 K2 114.2(10)
C45 O8 C21 113.1(13)
C45 O8 K2 113.4(10)
C21 O8 K2 118.1(10)
C16 O9 C15 109.8(13)
C16 O9 K2 118.7(10)
C15 O9 K2 111.8(9)
C14 O10 C13 113.5(13)
C14 O10 K2 116.0(9)
C13 O10 K2 115.2(9)
C22 O11 C70 110.5(12)
C22 O11 K2 121.7(11)
C70 O11 K2 113.5(9)
C20 O12 C19 110.1(11)
C20 O12 K2 111.4(7)
C19 O12 K2 113.2(8)
C25 O13 C47 112.0(12)
C25 O13 K3 117.0(9)
C47 O13 K3 112.2(8)
C32 O14 C48 109.9(13)
C32 O14 K3 120.4(10)
C48 O14 K3 114.6(10)
C52 O15 C51 109.7(13)
C52 O15 K3 110.6(10)
C51 O15 K3 118.1(9)
C53 O16 C27 111.4(14)
C53 O16 K3 113.2(11)
C27 O16 K3 118.9(10)
C29 O17 C54 110.5(12)
C29 O17 K3 110.6(8)
C54 O17 K3 114.3(8)
C30 O18 C31 110.4(11)
C30 O18 K3 114.7(9)
C31 O18 K3 121.9(8)
C56 O19 C40 110.6(14)
C56 O19 K4 118.2(10)
C40 O19 K4 111.6(11)
C57 O20 C58 111.3(14)
C57 O20 K4 119.3(12)
C58 O20 K4 115.4(11)
C37 O21 C36 111.6(14)
C37 O21 K4 116.4(12)
C36 O21 K4 120.0(11)
C63 O22 C41 110.9(13)
C63 O22 K4 112.9(11)
C41 O22 K4 118.6(9)
C33 O23 C38 112.4(11)
C33 O23 K4 120.0(9)
C38 O23 K4 115.3(8)
C39 O24 C62 111.8(12)
C39 O24 K4 117.3(9)
C62 O24 K4 114.5(9)

loop_
_geom_bond_atom_site_label_1
_geom_bond_atom_site_label_2
_geom_bond_distance
As1 As3 2.386(3)
As1 As7 2.432(2)
As1 Hg1 2.7624(18)
As2 As4 2.385(3)
As2 As7 2.438(3)
As2 Hg1 2.7525(18)
As3 As5 2.461(3)
As3 As4 2.488(2)
As4 As5 2.470(3)
As5 As6 2.355(3)
As6 As7 2.377(3)
As8 As12 2.379(3)
As8 As11 2.444(3)
As8 Hg2 2.7496(18)
As9 As10 2.379(3)
As9 As11 2.429(2)
As9 Hg2 2.7540(19)
As10 As13 2.474(2)
As10 As12 2.494(2)
As11 As14 2.383(3)
As12 As13 2.497(2)
As13 As14 2.355(3)
C1 C2 1.47(2)
C1 N1 1.488(19)
C1 H1A 0.9700
C1 H1B 0.9700
C2 O5 1.44(2)
C2 H2A 0.9700
C2 H2B 0.9700
C3 O5 1.430(19)
C3 C68 1.48(2)
C3 H3A 0.9700
C3 H3B 0.9700
C4 N2 1.475(18)
C4 C69 1.54(2)
C4 H4A 0.9700
C4 H4B 0.9700
C5 N2 1.429(18)
C5 C67 1.50(2)
C5 H5A 0.9700
C5 H5B 0.9700
C6 O4 1.410(17)
C6 C66 1.48(2)
C6 H6A 0.9700
C6 H6B 0.9700
C7 O3 1.407(18)
C7 C65 1.49(2)
C7 H7A 0.9700
C7 H7B 0.9700
C8 C9 1.49(2)
C8 N1 1.49(2)
C8 H8A 0.9700
C8 H8B 0.9700
C9 O1 1.42(2)
C9 H9A 0.9700
C9 H9B 0.9700
C10 C11 1.46(2)
C10 O1 1.47(2)
C10 H10A 0.9700
C10 H10B 0.9700
C11 O2 1.420(17)
C11 H11A 0.9700
C11 H11B 0.9700
C12 C13 1.46(2)
C12 N3 1.47(2)
C12 H12A 0.9700
C12 H12B 0.9700
C13 O10 1.421(18)
C13 H13A 0.9700
C13 H13B 0.9700
C14 O10 1.403(19)
C14 C15 1.44(2)
C14 H14A 0.9700
C14 H14B 0.9700
C15 O9 1.448(19)
C15 H15A 0.9700
C15 H15B 0.9700
C16 O9 1.40(2)
C16 C17 1.56(2)
C16 H16A 0.9700
C16 H16B 0.9700
C17 N4 1.433(19)
C17 H17A 0.9700
C17 H17B 0.9700
C18 N4 1.450(19)
C18 C19 1.52(2)
C18 H18A 0.9700
C18 H18B 0.9700
C19 O12 1.468(16)
C19 H19A 0.9700
C19 H19B 0.9700
C20 O12 1.453(17)
C20 C70 1.46(2)
C20 H20A 0.9700
C20 H20B 0.9700
C21 O8 1.407(18)
C21 C46 1.46(2)
C21 H21A 0.9700
C21 H21B 0.9700
C22 O11 1.361(18)
C22 C23 1.54(2)
C22 H22A 0.9700
C22 H22B 0.9700
C23 N3 1.43(2)
C23 H23A 0.9700
C23 H23B 0.9700
C24 N5 1.46(2)
C24 C25 1.51(2)
C24 H24A 0.9700
C24 H24B 0.9700
C25 O13 1.461(19)
C25 H25A 0.9700
C25 H25B 0.9700
C26 N5 1.44(2)
C26 C27 1.48(2)
C26 H26A 0.9700
C26 H26B 0.9700
C27 O16 1.446(19)
C27 H27A 0.9700
C27 H27B 0.9700
C28 N6 1.486(17)
C28 C54 1.51(2)
C28 H28A 0.9700
C28 H28B 0.9700
C29 O17 1.394(17)
C29 C30 1.51(2)
C29 H29A 0.9700
C29 H29B 0.9700
C30 O18 1.433(18)
C30 H30A 0.9700
C30 H30B 0.9700
C31 C72 1.49(2)
C31 O18 1.491(18)
C31 H31A 0.9700
C31 H31B 0.9700
C32 O14 1.43(2)
C32 C49 1.49(2)
C32 H32A 0.9700
C32 H32B 0.9700
C33 O23 1.416(18)
C33 C34 1.51(2)
C33 H33A 0.9700
C33 H33B 0.9700
C34 N7 1.392(19)
C34 H34A 0.9700
C34 H34B 0.9700
C35 N7 1.46(2)
C35 C36 1.47(3)
C35 H35A 0.9700
C35 H35B 0.9700
C36 O21 1.43(2)
C36 H36A 0.9700
C36 H36B 0.9700
C37 O21 1.39(2)
C37 C63 1.49(3)
C37 H37A 0.9700
C37 H37B 0.9700
C38 O23 1.448(17)
C38 C39 1.47(2)
C38 H38A 0.9700
C38 H38B 0.9700
C39 O24 1.392(16)
C39 H39A 0.9700
C39 H39B 0.9700
C40 O19 1.40(2)
C40 C58 1.47(3)
C40 H40A 0.9700
C40 H40B 0.9700
C41 O22 1.42(2)
C41 C60 1.56(2)
C41 H41A 0.9700
C41 H41B 0.9700
C42 N3 1.48(2)
C42 C43 1.54(3)
C42 H42A 0.9700
C42 H42B 0.9700
C43 O7 1.37(2)
C43 H43A 0.9700
C43 H43B 0.9700
C44 O7 1.38(2)
C44 C45 1.56(3)
C44 H44A 0.9700
C44 H44B 0.9700
C45 O8 1.401(19)
C45 H45A 0.9700
C45 H45B 0.9700
C46 N4 1.45(2)
C46 H46A 0.9700
C46 H46B 0.9700
C47 C48 1.47(2)
C47 O13 1.480(18)
C47 H47A 0.9700
C47 H47B 0.9700
C48 O14 1.437(18)
C48 H48A 0.9700
C48 H48B 0.9700
C49 N6 1.459(19)
C49 H49A 0.9700
C49 H49B 0.9700
C50 N6 1.49(2)
C50 C51 1.55(2)
C50 H50A 0.9700
C50 H50B 0.9700
C51 O15 1.473(19)
C51 H51A 0.9700
C51 H51B 0.9700
C52 O15 1.43(2)
C52 C53 1.49(3)
C52 H52A 0.9700
C52 H52B 0.9700
C53 O16 1.40(2)
C53 H53A 0.9700
C53 H53B 0.9700
C54 O17 1.448(17)
C54 H54A 0.9700
C54 H54B 0.9700
C55 N7 1.41(2)
C55 C56 1.50(2)
C55 H55A 0.9700
C55 H55B 0.9700
C56 O19 1.40(2)
C56 H56A 0.9700
C56 H56B 0.9700
C57 O20 1.38(2)
C57 C59 1.50(2)
C57 H57A 0.9700
C57 H57B 0.9700
C58 O20 1.40(2)
C58 H58A 0.9700
C58 H58B 0.9700
C59 N8 1.52(2)
C59 H59A 0.9700
C59 H59B 0.9700
C60 N8 1.440(19)
C60 H60A 0.9700
C60 H60B 0.9700
C61 N8 1.45(2)
C61 C62 1.50(2)
C61 H61A 0.9700
C61 H61B 0.9700
C62 O24 1.467(19)
C62 H62A 0.9700
C62 H62B 0.9700
C63 O22 1.352(19)
C63 H63A 0.9700
C63 H63B 0.9700
C64 N2 1.465(17)
C64 C71 1.501(19)
C64 H64A 0.9700
C64 H64B 0.9700
C65 N1 1.48(2)
C65 H65A 0.9700
C65 H65B 0.9700
C66 O3 1.389(17)
C66 H66A 0.9700
C66 H66B 0.9700
C67 O4 1.397(18)
C67 H67A 0.9700
C67 H67B 0.9700
C68 O6 1.420(18)
C68 H68A 0.9700
C68 H68B 0.9700
C69 O6 1.450(19)
C69 H69A 0.9700
C69 H69B 0.9700
C70 O11 1.419(18)
C70 H70A 0.9700
C70 H70B 0.9700
C71 O2 1.430(18)
C71 H71A 0.9700
C71 H71B 0.9700
C72 N5 1.46(2)
C72 H72A 0.9700
C72 H72B 0.9700
Hg1 Hg2 2.6792(9)
K1 O4 2.773(10)
K1 O6 2.798(11)
K1 O5 2.805(11)
K1 O3 2.822(11)
K1 O2 2.837(11)
K1 O1 2.860(13)
K1 N2 3.073(14)
K1 N1 3.093(15)
K2 O11 2.774(11)
K2 O8 2.775(12)
K2 O7 2.798(12)
K2 O9 2.826(13)
K2 O10 2.844(11)
K2 O12 2.851(10)
K2 N4 3.005(12)
K2 N3 3.008(13)
K3 O18 2.801(11)
K3 O15 2.814(12)
K3 O14 2.832(13)
K3 O16 2.842(12)
K3 O13 2.859(11)
K3 O17 2.863(10)
K3 N6 3.021(12)
K3 N5 3.093(13)
K4 O20 2.776(11)
K4 O23 2.786(10)
K4 O21 2.810(13)
K4 O19 2.818(12)
K4 O24 2.830(11)
K4 O22 2.876(12)
K4 N8 2.984(15)
K4 N7 3.021(15)

loop_
_geom_torsion_atom_site_label_1
_geom_torsion_atom_site_label_2
_geom_torsion_atom_site_label_3
_geom_torsion_atom_site_label_4
_geom_torsion
As7 As1 As3 As5 27.01(9)
Hg1 As1 As3 As5 111.00(7)
As7 As1 As3 As4 -34.98(10)
Hg1 As1 As3 As4 49.02(7)
As7 As2 As4 As5 -23.73(10)
Hg1 As2 As4 As5 -108.17(7)
As7 As2 As4 As3 37.60(9)
Hg1 As2 As4 As3 -46.84(8)
As1 As3 As4 As2 -1.62(10)
As5 As3 As4 As2 -100.27(10)
As1 As3 As4 As5 98.65(10)
As1 As3 As5 As6 2.88(10)
As4 As3 As5 As6 101.02(9)
As1 As3 As5 As4 -98.13(9)
As2 As4 As5 As6 -4.75(11)
As3 As4 As5 As6 -100.24(10)
As2 As4 As5 As3 95.48(9)
As3 As5 As6 As7 -32.16(10)
As4 As5 As6 As7 31.71(10)
As5 As6 As7 As1 50.02(10)
As5 As6 As7 As2 -47.81(10)
As3 As1 As7 As6 -48.79(10)
Hg1 As1 As7 As6 -138.22(8)
As3 As1 As7 As2 57.06(9)
Hg1 As1 As7 As2 -32.37(7)
As4 As2 As7 As6 45.49(10)
Hg1 As2 As7 As6 136.76(8)
As4 As2 As7 As1 -58.78(10)
Hg1 As2 As7 As1 32.50(8)
As11 As9 As10 As13 -26.55(10)
Hg2 As9 As10 As13 -110.59(7)
As11 As9 As10 As12 35.86(10)
Hg2 As9 As10 As12 -48.18(8)
As10 As9 As11 As14 48.12(10)
Hg2 As9 As11 As14 138.49(8)
As10 As9 As11 As8 -57.33(9)
Hg2 As9 As11 As8 33.05(7)
As12 As8 As11 As14 -46.01(10)
Hg2 As8 As11 As14 -137.31(8)
As12 As8 As11 As9 58.18(9)
Hg2 As8 As11 As9 -33.12(7)
As11 As8 As12 As10 -36.74(9)
Hg2 As8 As12 As10 47.29(8)
As11 As8 As12 As13 24.53(9)
Hg2 As8 As12 As13 108.56(7)
As9 As10 As12 As8 0.68(10)
As13 As10 As12 As8 99.88(10)
As9 As10 As12 As13 -99.20(10)
As9 As10 As13 As14 -3.17(11)
As12 As10 As13 As14 -100.74(10)
As9 As10 As13 As12 97.57(9)
As8 As12 As13 As14 3.96(10)
As10 As12 As13 As14 99.85(10)
As8 As12 As13 As10 -95.89(9)
As10 As13 As14 As11 32.01(10)
As12 As13 As14 As11 -31.32(10)
As9 As11 As14 As13 -49.61(10)
As8 As11 As14 As13 47.87(10)
N1 C1 C2 O5 -62(2)
N1 C8 C9 O1 -63.9(19)
O1 C10 C11 O2 68.7(18)
N3 C12 C13 O10 64(2)
O10 C14 C15 O9 -66.8(18)
O9 C16 C17 N4 62(2)
N4 C18 C19 O12 70.4(17)
O11 C22 C23 N3 60(2)
N5 C24 C25 O13 -66(2)
N5 C26 C27 O16 -59(2)
O17 C29 C30 O18 70.0(17)
O23 C33 C34 N7 58.9(19)
N7 C35 C36 O21 58(2)
O23 C38 C39 O24 -59.6(16)
N3 C42 C43 O7 66.1(19)
O7 C44 C45 O8 -65(2)
O8 C21 C46 N4 62.5(19)
O13 C47 C48 O14 65.6(18)
O14 C32 C49 N6 -61(2)
N6 C50 C51 O15 -64.0(16)
O15 C52 C53 O16 70(2)
N6 C28 C54 O17 -66.5(17)
N7 C55 C56 O19 64(2)
O19 C40 C58 O20 -63(2)
O20 C57 C59 N8 61(2)
O22 C41 C60 N8 62.0(18)
N8 C61 C62 O24 67.1(18)
O21 C37 C63 O22 -60(2)
O3 C7 C65 N1 -59(2)
O4 C6 C66 O3 61.0(18)
N2 C5 C67 O4 -56.3(19)
O5 C3 C68 O6 69.5(17)
N2 C4 C69 O6 -62.4(17)
O12 C20 C70 O11 -68.1(18)
N2 C64 C71 O2 -64.0(17)
O18 C31 C72 N5 -59(2)
As4 As2 Hg1 Hg2 -109.62(8)
As7 As2 Hg1 Hg2 150.20(7)
As4 As2 Hg1 As1 71.61(7)
As7 As2 Hg1 As1 -28.56(7)
As3 As1 Hg1 Hg2 109.63(6)
As7 As1 Hg1 Hg2 -150.42(6)
As3 As1 Hg1 As2 -71.31(7)
As7 As1 Hg1 As2 28.64(7)
As2 Hg1 Hg2 As8 -178.67(12)
As1 Hg1 Hg2 As8 -0.34(10)
As2 Hg1 Hg2 As9 0.11(11)
As1 Hg1 Hg2 As9 178.44(10)
As12 As8 Hg2 Hg1 107.89(8)
As11 As8 Hg2 Hg1 -151.69(7)
As12 As8 Hg2 As9 -71.27(7)
As11 As8 Hg2 As9 29.15(7)
As10 As9 Hg2 Hg1 -108.30(7)
As11 As9 Hg2 Hg1 151.43(6)
As10 As9 Hg2 As8 70.93(7)
As11 As9 Hg2 As8 -29.34(7)
C7 C65 N1 C1 161.5(15)
C7 C65 N1 C8 -79.0(19)
C7 C65 N1 K1 40.8(19)
C2 C1 N1 C65 -76.4(19)
C2 C1 N1 C8 162.7(15)
C2 C1 N1 K1 44.3(15)
C9 C8 N1 C65 160.5(14)
C9 C8 N1 C1 -76.4(17)
C9 C8 N1 K1 41.4(16)
O4 K1 N1 C65 -22.7(12)
O6 K1 N1 C65 96.0(11)
O5 K1 N1 C65 108.4(11)
O3 K1 N1 C65 -12.1(10)
O2 K1 N1 C65 -143.6(10)
O1 K1 N1 C65 -132.6(11)
N2 K1 N1 C65 -63(20)
O4 K1 N1 C1 -146.0(8)
O6 K1 N1 C1 -27.3(10)
O5 K1 N1 C1 -15.0(8)
O3 K1 N1 C1 -135.4(9)
O2 K1 N1 C1 93.1(9)
O1 K1 N1 C1 104.1(9)
N2 K1 N1 C1 174(100)
O4 K1 N1 C8 97.1(11)
O6 K1 N1 C8 -144.2(10)
O5 K1 N1 C8 -131.8(11)
O3 K1 N1 C8 107.7(11)
O2 K1 N1 C8 -23.8(12)
O1 K1 N1 C8 -12.8(10)
N2 K1 N1 C8 57(20)
C67 C5 N2 C64 158.8(14)
C67 C5 N2 C4 -77.9(18)
C67 C5 N2 K1 39.7(15)
C71 C64 N2 C5 -77.5(16)
C71 C64 N2 C4 161.3(13)
C71 C64 N2 K1 41.2(14)
C69 C4 N2 C5 162.0(14)
C69 C4 N2 C64 -77.0(17)
C69 C4 N2 K1 43.9(15)
O4 K1 N2 C5 -13.8(9)
O6 K1 N2 C5 -132.3(10)
O5 K1 N2 C5 -144.4(9)
O3 K1 N2 C5 -23.5(10)
O2 K1 N2 C5 108.1(9)
O1 K1 N2 C5 95.9(9)
N1 K1 N2 C5 27(20)
O4 K1 N2 C64 -132.5(9)
O6 K1 N2 C64 109.0(9)
O5 K1 N2 C64 96.9(9)
O3 K1 N2 C64 -142.2(8)
O2 K1 N2 C64 -10.6(8)
O1 K1 N2 C64 -22.8(9)
N1 K1 N2 C64 -92(19)
O4 K1 N2 C4 104.6(9)
O6 K1 N2 C4 -13.9(8)
O5 K1 N2 C4 -26.0(10)
O3 K1 N2 C4 94.9(9)
O2 K1 N2 C4 -133.5(10)
O1 K1 N2 C4 -145.7(8)
N1 K1 N2 C4 145(19)
C22 C23 N3 C12 -163.9(14)
C22 C23 N3 C42 77.5(17)
C22 C23 N3 K2 -44.0(16)
C13 C12 N3 C23 78.2(19)
C13 C12 N3 C42 -164.5(16)
C13 C12 N3 K2 -41.8(18)
C43 C42 N3 C23 -162.1(15)
C43 C42 N3 C12 79.7(18)
C43 C42 N3 K2 -41.7(17)
O11 K2 N3 C23 15.9(10)
O8 K2 N3 C23 140.6(11)
O7 K2 N3 C23 130.3(12)
O9 K2 N3 C23 -96.3(11)
O10 K2 N3 C23 -107.9(12)
O12 K2 N3 C23 27.5(13)
N4 K2 N3 C23 -49(30)
O11 K2 N3 C12 135.3(13)
O8 K2 N3 C12 -100.0(12)
O7 K2 N3 C12 -110.3(13)
O9 K2 N3 C12 23.1(14)
O10 K2 N3 C12 11.5(11)
O12 K2 N3 C12 146.9(11)
N4 K2 N3 C12 71(30)
O11 K2 N3 C42 -103.2(12)
O8 K2 N3 C42 21.5(13)
O7 K2 N3 C42 11.2(11)
O9 K2 N3 C42 144.5(11)
O10 K2 N3 C42 132.9(13)
O12 K2 N3 C42 -91.6(12)
N4 K2 N3 C42 -168(100)
C16 C17 N4 C18 -164.8(15)
C16 C17 N4 C46 75.7(18)
C16 C17 N4 K2 -42.9(16)
C19 C18 N4 C17 77.0(16)
C19 C18 N4 C46 -161.2(14)
C19 C18 N4 K2 -44.2(16)
C21 C46 N4 C17 -164.8(14)
C21 C46 N4 C18 74.5(18)
C21 C46 N4 K2 -44.7(16)
O11 K2 N4 C17 -98.8(10)
O8 K2 N4 C17 136.2(11)
O7 K2 N4 C17 146.4(10)
O9 K2 N4 C17 13.4(9)
O10 K2 N4 C17 24.3(11)
O12 K2 N4 C17 -111.2(11)
N3 K2 N4 C17 -34(30)
O11 K2 N4 C18 22.5(13)
O8 K2 N4 C18 -102.5(12)
O7 K2 N4 C18 -92.3(12)
O9 K2 N4 C18 134.7(13)
O10 K2 N4 C18 145.6(11)
O12 K2 N4 C18 10.1(11)
N3 K2 N4 C18 87(30)
O11 K2 N4 C46 140.0(10)
O8 K2 N4 C46 14.9(9)
O7 K2 N4 C46 25.2(11)
O9 K2 N4 C46 -107.9(11)
O10 K2 N4 C46 -97.0(10)
O12 K2 N4 C46 127.6(11)
N3 K2 N4 C46 -156(30)
C27 C26 N5 C72 157.5(15)
C27 C26 N5 C24 -80.7(19)
C27 C26 N5 K3 37.7(17)
C31 C72 N5 C26 -75(2)
C31 C72 N5 C24 164.4(16)
C31 C72 N5 K3 45(2)
C25 C24 N5 C26 163.0(16)
C25 C24 N5 C72 -75(2)
C25 C24 N5 K3 44.3(18)
O18 K3 N5 C26 105.5(11)
O15 K3 N5 C26 -20.1(11)
O14 K3 N5 C26 -141.9(10)
O16 K3 N5 C26 -7.9(10)
O13 K3 N5 C26 -130.5(11)
O17 K3 N5 C26 94.9(10)
N6 K3 N5 C26 176(100)
O18 K3 N5 C72 -15.2(12)
O15 K3 N5 C72 -140.8(12)
O14 K3 N5 C72 97.4(13)
O16 K3 N5 C72 -128.6(13)
O13 K3 N5 C72 108.8(13)
O17 K3 N5 C72 -25.8(13)
N6 K3 N5 C72 55(32)
O18 K3 N5 C24 -136.0(12)
O15 K3 N5 C24 98.4(11)
O14 K3 N5 C24 -23.4(12)
O16 K3 N5 C24 110.6(12)
O13 K3 N5 C24 -12.0(10)
O17 K3 N5 C24 -146.6(11)
N6 K3 N5 C24 -66(32)
C32 C49 N6 C28 164.2(15)
C32 C49 N6 C50 -75.0(19)
C32 C49 N6 K3 44.1(17)
C54 C28 N6 C49 -78.7(17)
C54 C28 N6 C50 160.4(14)
C54 C28 N6 K3 40.5(16)
C51 C50 N6 C49 164.7(13)
C51 C50 N6 C28 -74.8(17)
C51 C50 N6 K3 45.8(15)
O18 K3 N6 C49 99.7(9)
O15 K3 N6 C49 -134.4(10)
O14 K3 N6 C49 -12.7(9)
O16 K3 N6 C49 -146.4(9)
O13 K3 N6 C49 -23.5(10)
O17 K3 N6 C49 111.1(10)
N5 K3 N6 C49 30(32)
O18 K3 N6 C28 -19.9(11)
O15 K3 N6 C28 105.9(11)
O14 K3 N6 C28 -132.4(11)
O16 K3 N6 C28 93.9(10)
O13 K3 N6 C28 -143.2(10)
O17 K3 N6 C28 -8.6(9)
N5 K3 N6 C28 -90(31)
O18 K3 N6 C50 -140.5(9)
O15 K3 N6 C50 -14.6(9)
O14 K3 N6 C50 107.1(10)
O16 K3 N6 C50 -26.6(10)
O13 K3 N6 C50 96.3(10)
O17 K3 N6 C50 -129.1(10)
N5 K3 N6 C50 150(31)
C33 C34 N7 C55 70(2)
C33 C34 N7 C35 -164.5(15)
C33 C34 N7 K4 -48.4(16)
C56 C55 N7 C34 -165.1(17)
C56 C55 N7 C35 70(2)
C56 C55 N7 K4 -46.6(19)
C36 C35 N7 C34 75(2)
C36 C35 N7 C55 -157.9(17)
C36 C35 N7 K4 -41.3(19)
O20 K4 N7 C34 151.9(9)
O23 K4 N7 C34 20.4(9)
O21 K4 N7 C34 -105.6(10)
O19 K4 N7 C34 138.6(11)
O24 K4 N7 C34 31.6(11)
O22 K4 N7 C34 -92.4(10)
N8 K4 N7 C34 -23(17)
O20 K4 N7 C55 28.6(12)
O23 K4 N7 C55 -102.9(12)
O21 K4 N7 C55 131.1(12)
O19 K4 N7 C55 15.3(10)
O24 K4 N7 C55 -91.7(11)
O22 K4 N7 C55 144.3(11)
N8 K4 N7 C55 -146(16)
O20 K4 N7 C35 -91.0(10)
O23 K4 N7 C35 137.5(11)
O21 K4 N7 C35 11.5(9)
O19 K4 N7 C35 -104.2(11)
O24 K4 N7 C35 148.8(9)
O22 K4 N7 C35 24.8(11)
N8 K4 N7 C35 94(16)
C41 C60 N8 C61 -169.1(14)
C41 C60 N8 C59 72.8(17)
C41 C60 N8 K4 -46.5(15)
C62 C61 N8 C60 78.2(18)
C62 C61 N8 C59 -163.2(15)
C62 C61 N8 K4 -43.9(17)
C57 C59 N8 C60 -161.2(17)
C57 C59 N8 C61 81(2)
C57 C59 N8 K4 -40.1(18)
O20 K4 N8 C60 131.4(11)
O23 K4 N8 C60 -96.5(10)
O21 K4 N8 C60 28.2(11)
O19 K4 N8 C60 145.0(10)
O24 K4 N8 C60 -108.9(11)
O22 K4 N8 C60 16.5(9)
N7 K4 N8 C60 -54(17)
O20 K4 N8 C61 -108.3(12)
O23 K4 N8 C61 23.8(13)
O21 K4 N8 C61 148.4(11)
O19 K4 N8 C61 -94.8(12)
O24 K4 N8 C61 11.3(11)
O22 K4 N8 C61 136.7(13)
N7 K4 N8 C61 66(17)
O20 K4 N8 C59 11.3(9)
O23 K4 N8 C59 143.4(9)
O21 K4 N8 C59 -91.9(10)
O19 K4 N8 C59 24.9(10)
O24 K4 N8 C59 131.0(10)
O22 K4 N8 C59 -103.6(10)
N7 K4 N8 C59 -174(100)
C8 C9 O1 C10 -179.4(14)
C8 C9 O1 K1 50.5(17)
C11 C10 O1 C9 174.3(15)
C11 C10 O1 K1 -52.4(16)
O4 K1 O1 C9 -126.4(11)
O6 K1 O1 C9 85.1(13)
O5 K1 O1 C9 31.2(11)
O3 K1 O1 C9 -66.3(11)
O2 K1 O1 C9 151.1(12)
N2 K1 O1 C9 163.2(11)
N1 K1 O1 C9 -18.0(11)
O4 K1 O1 C10 100.6(9)
O6 K1 O1 C10 -48.0(11)
O5 K1 O1 C10 -101.8(9)
O3 K1 O1 C10 160.7(8)
O2 K1 O1 C10 18.1(8)
N2 K1 O1 C10 30.1(9)
N1 K1 O1 C10 -151.0(9)
C10 C11 O2 C71 178.0(13)
C10 C11 O2 K1 -47.4(14)
C64 C71 O2 C11 -174.2(12)
C64 C71 O2 K1 52.3(15)
O4 K1 O2 C11 -104.4(10)
O6 K1 O2 C11 157.7(10)
O5 K1 O2 C11 95.9(10)
O3 K1 O2 C11 -50.0(12)
O1 K1 O2 C11 15.5(9)
N2 K1 O2 C11 -152.4(11)
N1 K1 O2 C11 26.4(11)
O4 K1 O2 C71 26.4(10)
O6 K1 O2 C71 -71.5(10)
O5 K1 O2 C71 -133.3(9)
O3 K1 O2 C71 80.8(11)
O1 K1 O2 C71 146.3(10)
N2 K1 O2 C71 -21.6(9)
N1 K1 O2 C71 157.2(9)
C6 C66 O3 C7 175.2(13)
C6 C66 O3 K1 -44.1(15)
C65 C7 O3 C66 -175.7(14)
C65 C7 O3 K1 46.5(16)
O4 K1 O3 C66 15.6(9)
O6 K1 O3 C66 96.4(10)
O5 K1 O3 C66 157.9(9)
O2 K1 O3 C66 -51.7(11)
O1 K1 O3 C66 -105.0(9)
N2 K1 O3 C66 25.3(10)
N1 K1 O3 C66 -153.8(10)
O4 K1 O3 C7 151.3(11)
O6 K1 O3 C7 -127.8(10)
O5 K1 O3 C7 -66.4(10)
O2 K1 O3 C7 84.0(11)
O1 K1 O3 C7 30.8(10)
N2 K1 O3 C7 161.0(9)
N1 K1 O3 C7 -18.1(10)
C5 C67 O4 C6 -178.0(13)
C5 C67 O4 K1 41.4(17)
C66 C6 O4 C67 171.2(13)
C66 C6 O4 K1 -45.8(15)
O6 K1 O4 C67 36.3(11)
O5 K1 O4 C67 91.1(12)
O3 K1 O4 C67 156.1(12)
O2 K1 O4 C67 -62.0(11)
O1 K1 O4 C67 -123.2(11)
N2 K1 O4 C67 -14.3(11)
N1 K1 O4 C67 166.5(11)
O6 K1 O4 C6 -103.8(10)
O5 K1 O4 C6 -49.0(12)
O3 K1 O4 C6 16.0(9)
O2 K1 O4 C6 157.9(10)
O1 K1 O4 C6 96.7(10)
N2 K1 O4 C6 -154.4(11)
N1 K1 O4 C6 26.4(11)
C68 C3 O5 C2 171.3(14)
C68 C3 O5 K1 -49.8(15)
C1 C2 O5 C3 -178.0(13)
C1 C2 O5 K1 47.3(18)
O4 K1 O5 C3 -51.8(12)
O6 K1 O5 C3 15.1(9)
O3 K1 O5 C3 -104.5(10)
O2 K1 O5 C3 97.5(10)
O1 K1 O5 C3 157.6(10)
N2 K1 O5 C3 27.1(11)
N1 K1 O5 C3 -152.7(11)
O4 K1 O5 C2 85.0(12)
O6 K1 O5 C2 151.9(12)
O3 K1 O5 C2 32.3(11)
O2 K1 O5 C2 -125.7(11)
O1 K1 O5 C2 -65.6(12)
N2 K1 O5 C2 163.9(11)
N1 K1 O5 C2 -15.9(11)
C3 C68 O6 C69 173.6(14)
C3 C68 O6 K1 -50.5(15)
C4 C69 O6 C68 180.0(12)
C4 C69 O6 K1 47.3(15)
O4 K1 O6 C68 161.0(10)
O5 K1 O6 C68 19.4(10)
O3 K1 O6 C68 100.9(10)
O2 K1 O6 C68 -99.7(10)
O1 K1 O6 C68 -46.1(12)
N2 K1 O6 C68 -148.9(11)
N1 K1 O6 C68 31.5(11)
O4 K1 O6 C69 -68.1(10)
O5 K1 O6 C69 150.3(11)
O3 K1 O6 C69 -128.2(10)
O2 K1 O6 C69 31.1(10)
O1 K1 O6 C69 84.8(11)
N2 K1 O6 C69 -18.0(10)
N1 K1 O6 C69 162.4(10)
C42 C43 O7 C44 170.0(16)
C42 C43 O7 K2 -58.4(18)
C45 C44 O7 C43 179.3(15)
C45 C44 O7 K2 45.5(18)
O11 K2 O7 C43 77.1(13)
O8 K2 O7 C43 -144.4(14)
O9 K2 O7 C43 -73.7(15)
O10 K2 O7 C43 -22.8(14)
O12 K2 O7 C43 136.4(13)
N4 K2 O7 C43 -154.5(13)
N3 K2 O7 C43 25.5(13)
O11 K2 O7 C44 -154.1(12)
O8 K2 O7 C44 -15.6(12)
O9 K2 O7 C44 55.1(14)
O10 K2 O7 C44 106.0(12)
O12 K2 O7 C44 -94.8(12)
N4 K2 O7 C44 -25.7(13)
N3 K2 O7 C44 154.3(13)
C44 C45 O8 C21 -172.8(15)
C44 C45 O8 K2 49.2(17)
C46 C21 O8 C45 179.6(14)
C46 C21 O8 K2 -44.5(16)
O11 K2 O8 C45 45.0(11)
O7 K2 O8 C45 -19.4(10)
O9 K2 O8 C45 -161.3(10)
O10 K2 O8 C45 -101.0(10)
O12 K2 O8 C45 97.5(10)
N4 K2 O8 C45 150.8(11)
N3 K2 O8 C45 -29.4(11)
O11 K2 O8 C21 -90.8(11)
O7 K2 O8 C21 -155.2(11)
O9 K2 O8 C21 62.9(10)
O10 K2 O8 C21 123.2(10)
O12 K2 O8 C21 -38.3(10)
N4 K2 O8 C21 15.0(10)
N3 K2 O8 C21 -165.2(10)
C17 C16 O9 C15 -177.2(14)
C17 C16 O9 K2 -46.9(18)
C14 C15 O9 C16 -172.1(15)
C14 C15 O9 K2 54.0(16)
O11 K2 O9 C16 128.3(12)
O8 K2 O9 C16 -29.2(12)
O7 K2 O9 C16 -86.8(13)
O10 K2 O9 C16 -149.9(13)
O12 K2 O9 C16 65.6(12)
N4 K2 O9 C16 19.0(11)
N3 K2 O9 C16 -161.6(12)
O11 K2 O9 C15 -102.3(11)
O8 K2 O9 C15 100.2(11)
O7 K2 O9 C15 42.7(13)
O10 K2 O9 C15 -20.5(10)
O12 K2 O9 C15 -164.9(11)
N4 K2 O9 C15 148.5(12)
N3 K2 O9 C15 -32.2(12)
C15 C14 O10 C13 -178.2(14)
C15 C14 O10 K2 45.1(16)
C12 C13 O10 C14 172.4(14)
C12 C13 O10 K2 -50.5(17)
O11 K2 O10 C14 108.7(11)
O8 K2 O10 C14 -95.9(11)
O7 K2 O10 C14 -157.6(11)
O9 K2 O10 C14 -13.1(10)
O12 K2 O10 C14 53.6(13)
N4 K2 O10 C14 -24.1(12)
N3 K2 O10 C14 155.2(12)
O11 K2 O10 C13 -27.3(11)
O8 K2 O10 C13 128.1(11)
O7 K2 O10 C13 66.4(11)
O9 K2 O10 C13 -149.1(12)
O12 K2 O10 C13 -82.4(12)
N4 K2 O10 C13 -160.1(10)
N3 K2 O10 C13 19.2(11)
C23 C22 O11 C70 178.2(15)
C23 C22 O11 K2 -44.9(19)
C20 C70 O11 C22 -169.1(16)
C20 C70 O11 K2 50.2(17)
O8 K2 O11 C22 -87.3(13)
O7 K2 O11 C22 -34.7(13)
O9 K2 O11 C22 123.6(12)
O10 K2 O11 C22 63.7(13)
O12 K2 O11 C22 -151.9(13)
N4 K2 O11 C22 -164.2(12)
N3 K2 O11 C22 16.6(12)
O8 K2 O11 C70 48.5(12)
O7 K2 O11 C70 101.1(11)
O9 K2 O11 C70 -100.6(11)
O10 K2 O11 C70 -160.5(11)
O12 K2 O11 C70 -16.1(10)
N4 K2 O11 C70 -28.4(12)
N3 K2 O11 C70 152.4(12)
C70 C20 O12 C19 175.5(12)
C70 C20 O12 K2 49.1(14)
C18 C19 O12 C20 176.0(12)
C18 C19 O12 K2 -58.6(13)
O11 K2 O12 C20 -17.6(9)
O8 K2 O12 C20 -156.0(9)
O7 K2 O12 C20 -95.8(10)
O9 K2 O12 C20 103.4(9)
O10 K2 O12 C20 49.7(11)
N4 K2 O12 C20 150.2(10)
N3 K2 O12 C20 -29.0(10)
O11 K2 O12 C19 -142.3(10)
O8 K2 O12 C19 79.3(9)
O7 K2 O12 C19 139.4(9)
O9 K2 O12 C19 -21.3(9)
O10 K2 O12 C19 -75.0(10)
N4 K2 O12 C19 25.4(9)
N3 K2 O12 C19 -153.7(9)
C24 C25 O13 C47 -176.4(14)
C24 C25 O13 K3 52.1(18)
C48 C47 O13 C25 177.8(15)
C48 C47 O13 K3 -48.3(15)
O18 K3 O13 C25 25.4(12)
O15 K3 O13 C25 -129.1(11)
O14 K3 O13 C25 147.8(13)
O16 K3 O13 C25 -68.0(12)
O17 K3 O13 C25 79.5(13)
N6 K3 O13 C25 158.4(11)
N5 K3 O13 C25 -20.9(11)
O18 K3 O13 C47 -106.0(10)
O15 K3 O13 C47 99.5(10)
O14 K3 O13 C47 16.4(10)
O16 K3 O13 C47 160.6(10)
O17 K3 O13 C47 -51.9(12)
N6 K3 O13 C47 27.0(11)
N5 K3 O13 C47 -152.3(11)
C49 C32 O14 C48 -177.8(15)
C49 C32 O14 K3 45.8(18)
C47 C48 O14 C32 172.2(15)
C47 C48 O14 K3 -48.6(18)
O18 K3 O14 C32 -127.0(11)
O15 K3 O14 C32 31.0(12)
O16 K3 O14 C32 85.5(12)
O13 K3 O14 C32 151.0(13)
O17 K3 O14 C32 -65.5(12)
N6 K3 O14 C32 -18.3(11)
N5 K3 O14 C32 162.3(11)
O18 K3 O14 C48 98.5(12)
O15 K3 O14 C48 -103.6(12)
O16 K3 O14 C48 -49.1(14)
O13 K3 O14 C48 16.5(11)
O17 K3 O14 C48 159.9(12)
N6 K3 O14 C48 -152.8(13)
N5 K3 O14 C48 27.7(13)
C53 C52 O15 C51 172.2(15)
C53 C52 O15 K3 -55.8(18)
C50 C51 O15 C52 176.1(14)
C50 C51 O15 K3 48.1(15)
O18 K3 O15 C52 -39.6(13)
O14 K3 O15 C52 166.1(11)
O16 K3 O15 C52 22.5(11)
O13 K3 O15 C52 104.6(12)
O17 K3 O15 C52 -93.0(12)
N6 K3 O15 C52 -145.7(12)
N5 K3 O15 C52 34.5(12)
O18 K3 O15 C51 87.9(11)
O14 K3 O15 C51 -66.4(11)
O16 K3 O15 C51 150.0(11)
O13 K3 O15 C51 -127.9(10)
O17 K3 O15 C51 34.5(11)
N6 K3 O15 C51 -18.2(10)
N5 K3 O15 C51 162.0(10)
C52 C53 O16 C27 177.3(15)
C52 C53 O16 K3 -45.6(19)
C26 C27 O16 C53 -176.8(16)
C26 C27 O16 K3 48.8(17)
O18 K3 O16 C53 152.6(12)
O15 K3 O16 C53 12.6(12)
O14 K3 O16 C53 -54.3(14)
O13 K3 O16 C53 -107.8(12)
O17 K3 O16 C53 94.1(12)
N6 K3 O16 C53 24.8(13)
N5 K3 O16 C53 -155.2(13)
O18 K3 O16 C27 -73.8(11)
O15 K3 O16 C27 146.3(12)
O14 K3 O16 C27 79.3(13)
O13 K3 O16 C27 25.8(11)
O17 K3 O16 C27 -132.3(11)
N6 K3 O16 C27 158.4(10)
N5 K3 O16 C27 -21.6(10)
C30 C29 O17 C54 179.6(12)
C30 C29 O17 K3 -52.7(14)
C28 C54 O17 C29 -178.2(12)
C28 C54 O17 K3 56.2(14)
O18 K3 O17 C29 18.5(9)
O15 K3 O17 C29 156.5(10)
O14 K3 O17 C29 -103.5(10)
O16 K3 O17 C29 96.3(10)
O13 K3 O17 C29 -47.9(12)
N6 K3 O17 C29 -150.2(11)
N5 K3 O17 C29 29.1(11)
O18 K3 O17 C54 144.1(11)
O15 K3 O17 C54 -78.0(10)
O14 K3 O17 C54 22.1(10)
O16 K3 O17 C54 -138.1(10)
O13 K3 O17 C54 77.6(11)
N6 K3 O17 C54 -24.7(10)
N5 K3 O17 C54 154.6(10)
C29 C30 O18 C31 168.5(14)
C29 C30 O18 K3 -49.2(16)
C72 C31 O18 C30 -178.7(15)
C72 C31 O18 K3 42.2(18)
O15 K3 O18 C30 -49.1(11)
O14 K3 O18 C30 100.3(11)
O16 K3 O18 C30 -99.7(10)
O13 K3 O18 C30 161.6(10)
O17 K3 O18 C30 17.5(10)
N6 K3 O18 C30 28.9(11)
N5 K3 O18 C30 -151.9(11)
O15 K3 O18 C31 88.5(12)
O14 K3 O18 C31 -122.2(11)
O16 K3 O18 C31 37.8(11)
O13 K3 O18 C31 -60.9(11)
O17 K3 O18 C31 155.0(12)
N6 K3 O18 C31 166.4(11)
N5 K3 O18 C31 -14.3(11)
C55 C56 O19 C40 -174.6(15)
C55 C56 O19 K4 -44.2(19)
C58 C40 O19 C56 -175.7(16)
C58 C40 O19 K4 50.6(17)
O20 K4 O19 C56 -151.0(13)
O23 K4 O19 C56 66.6(12)
O21 K4 O19 C56 -36.1(13)
O24 K4 O19 C56 125.6(12)
O22 K4 O19 C56 -87.2(13)
N8 K4 O19 C56 -164.6(12)
N7 K4 O19 C56 16.0(12)
O20 K4 O19 C40 -21.1(11)
O23 K4 O19 C40 -163.5(11)
O21 K4 O19 C40 93.8(11)
O24 K4 O19 C40 -104.5(11)
O22 K4 O19 C40 42.7(13)
N8 K4 O19 C40 -34.7(12)
N7 K4 O19 C40 145.9(12)
C59 C57 O20 C58 172.5(16)
C59 C57 O20 K4 -49(2)
C40 C58 O20 C57 -179.9(18)
C40 C58 O20 K4 40(2)
O23 K4 O20 C57 -81.5(14)
O21 K4 O20 C57 130.9(13)
O19 K4 O20 C57 -146.9(14)
O24 K4 O20 C57 -29.7(14)
O22 K4 O20 C57 71.9(14)
N8 K4 O20 C57 19.8(13)
N7 K4 O20 C57 -160.1(13)
O23 K4 O20 C58 55.2(16)
O21 K4 O20 C58 -92.4(14)
O19 K4 O20 C58 -10.2(13)
O24 K4 O20 C58 107.0(14)
O22 K4 O20 C58 -151.5(14)
N8 K4 O20 C58 156.5(14)
N7 K4 O20 C58 -23.4(15)
C63 C37 O21 C36 -178.8(16)
C63 C37 O21 K4 38.3(18)
C35 C36 O21 C37 176.5(15)
C35 C36 O21 K4 -42(2)
O20 K4 O21 C37 -91.5(11)
O23 K4 O21 C37 109.9(11)
O19 K4 O21 C37 -152.0(11)
O24 K4 O21 C37 55.4(13)
O22 K4 O21 C37 -10.6(10)
N8 K4 O21 C37 -22.4(12)
N7 K4 O21 C37 156.0(12)
O20 K4 O21 C36 128.8(12)
O23 K4 O21 C36 -29.7(13)
O19 K4 O21 C36 68.3(13)
O24 K4 O21 C36 -84.2(14)
O22 K4 O21 C36 -150.3(13)
N8 K4 O21 C36 -162.0(12)
N7 K4 O21 C36 16.4(12)
C37 C63 O22 C41 -176.2(15)
C37 C63 O22 K4 47.9(17)
C60 C41 O22 C63 -177.2(14)
C60 C41 O22 K4 -44.1(16)
O20 K4 O22 C63 95.4(11)
O23 K4 O22 C63 -105.3(10)
O21 K4 O22 C63 -20.0(10)
O19 K4 O22 C63 43.4(12)
O24 K4 O22 C63 -165.8(10)
N8 K4 O22 C63 148.2(11)
N7 K4 O22 C63 -33.3(11)
O20 K4 O22 C41 -36.8(11)
O23 K4 O22 C41 122.5(11)
O21 K4 O22 C41 -152.2(12)
O19 K4 O22 C41 -88.8(12)
O24 K4 O22 C41 62.0(11)
N8 K4 O22 C41 16.0(11)
N7 K4 O22 C41 -165.5(10)
C34 C33 O23 C38 -174.9(12)
C34 C33 O23 K4 -34.3(15)
C39 C38 O23 C33 -167.4(12)
C39 C38 O23 K4 50.1(13)
O20 K4 O23 C33 -95.7(11)
O21 K4 O23 C33 54.3(10)
O19 K4 O23 C33 -42.5(10)
O24 K4 O23 C33 -160.5(10)
O22 K4 O23 C33 116.2(10)
N8 K4 O23 C33 -173.1(9)
N7 K4 O23 C33 8.1(9)
O20 K4 O23 C38 43.7(11)
O21 K4 O23 C38 -166.3(9)
O19 K4 O23 C38 97.0(9)
O24 K4 O23 C38 -21.1(9)
O22 K4 O23 C38 -104.4(9)
N8 K4 O23 C38 -33.6(10)
N7 K4 O23 C38 147.5(10)
C38 C39 O24 C62 175.6(12)
C38 C39 O24 K4 40.4(14)
C61 C62 O24 C39 168.5(13)
C61 C62 O24 K4 -55.0(14)
O20 K4 O24 C39 -153.2(9)
O23 K4 O24 C39 -10.7(8)
O21 K4 O24 C39 57.0(12)
O19 K4 O24 C39 -91.9(9)
O22 K4 O24 C39 110.6(9)
N8 K4 O24 C39 156.6(10)
N7 K4 O24 C39 -22.1(10)
O20 K4 O24 C62 72.8(10)
O23 K4 O24 C62 -144.7(10)
O21 K4 O24 C62 -77.0(12)
O19 K4 O24 C62 134.1(10)
O22 K4 O24 C62 -23.4(10)
N8 K4 O24 C62 22.6(10)
N7 K4 O24 C62 -156.1(10)

loop_
_platon_squeeze_void_nr
_platon_squeeze_void_average_x
_platon_squeeze_void_average_y
_platon_squeeze_void_average_z
_platon_squeeze_void_volume
_platon_squeeze_void_count_electrons
_platon_squeeze_void_content
1 -0.027 0.250 -0.009 1270 647 ' '
2 0.046 0.750 0.491 1271 647 ' '
3 0.000 0.274 0.344 9 1 ' '
4 0.000 0.726 0.844 9 1 ' '
5 0.173 0.767 0.137 11 2 ' '
6 0.327 0.267 0.637 11 2 ' '
7 0.500 0.226 0.344 9 1 ' '
8 0.500 0.774 0.844 9 1 ' '
9 0.673 0.733 0.137 11 2 ' '
10 0.827 0.233 0.637 11 2 ' '
